data_4328575
loop_
_publ_author_name
'Hiroyuki Yajima'
'Biao Zhou'
'Emiko Fujiwara'
'Akiko Kobayashi'
'Hayao Kobayashi'

_publ_contact_author_address
;
Department of Chemistry, College of Humanities and Sciences,
Nihon University,Sakurajosui,Setagaya-ku,Tokyo 156-8550,Japan
;
_publ_contact_author_email akoba@chs.nihon-u.ac.jp
_publ_contact_author_fax (+81)-3-3329-1151
_publ_contact_author_name 'Prof. Akiko Kobayashi'
_publ_contact_author_phone (+81)-3-3303-9899
_publ_section_title
;
 Charge Ordering and Carrier Generation by Air Oxidation of a Nickel
 Complex with Selenium-Containing Extended-Tetrathiafulvalenedithiolate
 Ligands
;
_journal_name_full 'Inorganic Chemistry'
_journal_page_first 2731
_journal_page_last 2733
_journal_paper_doi 10.1021/ic2026768
_journal_volume 51
_journal_year 2012
_chemical_formula_moiety 'C32 H48 N Ni S8 Se4'
_chemical_formula_sum 'C32 H48 N Ni S8 Se4'
_chemical_formula_weight 1077.76
_space_group_IT_number 2
_symmetry_cell_setting triclinic
_symmetry_Int_Tables_number 2
_symmetry_space_group_name_Hall '-P 1'
_symmetry_space_group_name_H-M 'P -1'
_atom_sites_solution_hydrogens geom
_atom_sites_solution_primary direct
_atom_sites_solution_secondary difmap
_cell_angle_alpha 110.559(2)
_cell_angle_beta 90.664(3)
_cell_angle_gamma 92.651(3)
_cell_formula_units_Z 4
_cell_length_a 8.6884(3)
_cell_length_b 19.6036(8)
_cell_length_c 26.6969(11)
_cell_measurement_temperature 293
_cell_measurement_theta_max 29.57
_cell_measurement_theta_min 3.42
_cell_volume 4251.1(3)
_computing_cell_refinement CrystalClear
_computing_data_collection 'CrystalClear (Rigaku Corp., 2000)'
_computing_data_reduction CrystalClear
_computing_molecular_graphics 'CrystalStructure 4.0'
_computing_publication_material 'CrystalStructure 4.0 (Rigaku, 2010)'
_computing_structure_refinement 'SHELXL97 (Sheldrick, 2008)'
_computing_structure_solution 'SIR92 (Altomare, et al., 1994)'
_diffrn_ambient_temperature 293
_diffrn_detector_area_resol_mean 7.111
_diffrn_measured_fraction_theta_full 0.698
_diffrn_measured_fraction_theta_max 0.698
_diffrn_measurement_device_type 'Rigaku Saturn724'
_diffrn_measurement_method \w
_diffrn_radiation_type 'Mo K\a'
_diffrn_radiation_wavelength 0.71070
_diffrn_reflns_av_R_equivalents 0.0376
_diffrn_reflns_limit_h_max 11
_diffrn_reflns_limit_h_min -11
_diffrn_reflns_limit_k_max 26
_diffrn_reflns_limit_k_min -27
_diffrn_reflns_limit_l_max 37
_diffrn_reflns_limit_l_min -36
_diffrn_reflns_number 33404
_diffrn_reflns_theta_full 29.77
_diffrn_reflns_theta_max 29.76
_diffrn_standards_number 0
_exptl_absorpt_coefficient_mu 4.299
_exptl_absorpt_correction_T_max 0.807
_exptl_absorpt_correction_T_min 0.795
_exptl_absorpt_correction_type sphere
_exptl_absorpt_process_details International_Tables
_exptl_crystal_colour darkbrown
_exptl_crystal_density_diffrn 1.684
_exptl_crystal_description plate
_exptl_crystal_F_000 2156.00
_exptl_crystal_size_max 0.300
_exptl_crystal_size_mid 0.100
_exptl_crystal_size_min 0.050
_refine_diff_density_max 0.470
_refine_diff_density_min -0.540
_refine_ls_extinction_coef 0.0058(3)
_refine_ls_extinction_method SHELXL
_refine_ls_goodness_of_fit_ref 0.872
_refine_ls_hydrogen_treatment constr
_refine_ls_number_parameters 830
_refine_ls_number_reflns 16955
_refine_ls_number_restraints 0
_refine_ls_R_factor_gt 0.0461
_refine_ls_shift/su_max 0.002
_refine_ls_structure_factor_coef Fsqd
_refine_ls_weighting_details 'w = 1/[\s^2^(Fo^2^)+(0.0527P)^2^+0.0000P] where P=(Fo^2^+2Fc^2^)/3'
_refine_ls_weighting_scheme calc
_refine_ls_wR_factor_ref 0.1138
_reflns_number_gt 8073
_reflns_number_total 16955
_reflns_threshold_expression F^2^>2.0\s(F^2^)
_cod_data_source_file ic2026768_si_005.cif
_cod_data_source_block (nBu4N)[Ni(dmstfdt)2]
_cod_database_code 4328575

loop_
_symmetry_equiv_pos_site_id
_symmetry_equiv_pos_as_xyz
1 +X,+Y,+Z
2 -X,-Y,-Z

loop_
_atom_site_label
_atom_site_type_symbol
_atom_site_fract_x
_atom_site_fract_y
_atom_site_fract_z
_atom_site_U_iso_or_equiv
_atom_site_adp_type
_atom_site_occupancy
_atom_site_symmetry_multiplicity
_atom_site_calc_flag
_atom_site_refinement_flags
Se1 Se 0.60904(7) 1.45503(3) 0.91403(2) 0.06785(18) Uani 1.0 2 d .
Se2 Se 0.73549(8) 1.39604(4) 1.00236(2) 0.0772(2) Uani 1.0 2 d .
Se3 Se 0.25422(7) 0.64916(4) 0.52397(2) 0.07228(19) Uani 1.0 2 d .
Se4 Se 0.41317(6) 0.59627(3) 0.61071(2) 0.05804(16) Uani 1.0 2 d .
Se5 Se 0.36153(8) 0.95236(3) 0.91405(2) 0.06899(18) Uani 1.0 2 d .
Se6 Se 0.27603(8) 0.89397(3) 1.00729(2) 0.0773(2) Uani 1.0 2 d .
Se7 Se 0.69326(7) 0.17411(3) 0.52707(2) 0.07019(18) Uani 1.0 2 d .
Se8 Se 0.56273(6) 0.10249(3) 0.60875(2) 0.05637(15) Uani 1.0 2 d .
Ni1 Ni 0.50678(6) 1.02517(3) 0.76097(2) 0.04362(16) Uani 1.0 2 d .
Ni2 Ni 0.45947(6) 0.52827(3) 0.76633(2) 0.04291(16) Uani 1.0 2 d .
S1 S 0.47005(14) 1.13108(7) 0.75590(5) 0.0489(3) Uani 1.0 2 d .
S2 S 0.59077(17) 1.07227(8) 0.84331(5) 0.0622(4) Uani 1.0 2 d .
S3 S 0.52025(15) 1.28441(7) 0.83659(5) 0.0513(4) Uani 1.0 2 d .
S4 S 0.62021(19) 1.22837(8) 0.92040(6) 0.0691(5) Uani 1.0 2 d .
S5 S 0.40623(15) 0.97834(7) 0.68047(5) 0.0514(4) Uani 1.0 2 d .
S6 S 0.55140(14) 0.91947(7) 0.76533(5) 0.0503(4) Uani 1.0 2 d .
S7 S 0.31691(16) 0.82169(8) 0.61193(5) 0.0592(4) Uani 1.0 2 d .
S8 S 0.44867(13) 0.76662(7) 0.69218(5) 0.0454(3) Uani 1.0 2 d .
S9 S 0.48001(15) 0.63485(7) 0.75961(5) 0.0507(4) Uani 1.0 2 d .
S10 S 0.39840(17) 0.57243(7) 0.84963(5) 0.0604(4) Uani 1.0 2 d .
S11 S 0.44425(16) 0.78644(7) 0.83955(5) 0.0538(4) Uani 1.0 2 d .
S12 S 0.3766(2) 0.72849(8) 0.92579(6) 0.0725(5) Uani 1.0 2 d .
S13 S 0.54927(16) 0.48753(7) 0.68647(5) 0.0542(4) Uani 1.0 2 d .
S14 S 0.41920(14) 0.41975(7) 0.76934(5) 0.0482(3) Uani 1.0 2 d .
S15 S 0.61302(17) 0.33532(8) 0.61336(6) 0.0629(4) Uani 1.0 2 d .
S16 S 0.49992(14) 0.27106(7) 0.69211(5) 0.0475(3) Uani 1.0 2 d .
N1 N 0.0362(4) 0.2572(3) 0.26291(16) 0.0538(11) Uani 1.0 2 d .
N2 N -0.0090(5) 0.2450(3) 0.74451(17) 0.0670(14) Uani 1.0 2 d .
C1 C 0.5279(5) 1.1897(3) 0.81846(19) 0.0454(12) Uani 1.0 2 d .
C2 C 0.5780(5) 1.1635(3) 0.85686(18) 0.0453(12) Uani 1.0 2 d .
C3 C 0.6005(5) 1.3048(3) 0.90185(19) 0.0485(12) Uani 1.0 2 d .
C4 C 0.6422(6) 1.3723(3) 0.9332(2) 0.0542(13) Uani 1.0 2 d .
C5 C 0.7117(7) 1.5214(3) 0.9768(3) 0.0645(15) Uani 1.0 2 d .
C6 C 0.7644(7) 1.4965(3) 1.0132(3) 0.0676(16) Uani 1.0 2 d .
C7 C 0.7238(8) 1.6009(3) 0.9799(3) 0.094(3) Uani 1.0 2 d .
C8 C 0.8483(8) 1.5433(4) 1.0662(3) 0.092(2) Uani 1.0 2 d .
C9 C 0.4051(5) 0.8869(3) 0.66954(18) 0.0439(12) Uani 1.0 2 d .
C10 C 0.4652(5) 0.8616(3) 0.70639(18) 0.0398(11) Uani 1.0 2 d .
C11 C 0.3685(5) 0.7453(3) 0.62703(19) 0.0444(12) Uani 1.0 2 d .
C12 C 0.3488(5) 0.6756(3) 0.59270(19) 0.0487(12) Uani 1.0 2 d .
C13 C 0.2613(6) 0.5482(3) 0.5105(2) 0.0615(15) Uani 1.0 2 d .
C14 C 0.3266(6) 0.5263(3) 0.5460(3) 0.0595(15) Uani 1.0 2 d .
C15 C 0.1895(8) 0.4994(4) 0.4572(3) 0.095(3) Uani 1.0 2 d .
C16 C 0.3433(8) 0.4475(4) 0.5424(3) 0.0831(19) Uani 1.0 2 d .
C17 C 0.4385(5) 0.6920(3) 0.82274(18) 0.0432(11) Uani 1.0 2 d .
C18 C 0.4040(6) 0.6643(3) 0.86152(19) 0.0503(13) Uani 1.0 2 d .
C19 C 0.3822(6) 0.8042(3) 0.90573(19) 0.0530(13) Uani 1.0 2 d .
C20 C 0.3450(6) 0.8713(3) 0.9368(2) 0.0548(14) Uani 1.0 2 d .
C21 C 0.2803(7) 1.0171(3) 0.9779(3) 0.0629(15) Uani 1.0 2 d .
C22 C 0.2450(7) 0.9919(3) 1.0164(3) 0.0666(16) Uani 1.0 2 d .
C23 C 0.2653(8) 1.0952(3) 0.9801(3) 0.093(3) Uani 1.0 2 d .
C24 C 0.1828(8) 1.0368(4) 1.0705(3) 0.096(3) Uani 1.0 2 d .
C25 C 0.5455(5) 0.3946(3) 0.67307(18) 0.0443(12) Uani 1.0 2 d .
C26 C 0.4914(5) 0.3661(3) 0.70903(18) 0.0423(11) Uani 1.0 2 d .
C27 C 0.5768(5) 0.2552(3) 0.62822(19) 0.0457(12) Uani 1.0 2 d .
C28 C 0.6065(6) 0.1892(3) 0.59442(19) 0.0485(12) Uani 1.0 2 d .
C29 C 0.7238(7) 0.0739(4) 0.5136(2) 0.0623(15) Uani 1.0 2 d .
C30 C 0.6679(6) 0.0436(3) 0.5473(2) 0.0577(14) Uani 1.0 2 d .
C31 C 0.8068(8) 0.0368(4) 0.4629(3) 0.087(2) Uani 1.0 2 d .
C32 C 0.6715(7) -0.0342(4) 0.5431(3) 0.0786(19) Uani 1.0 2 d .
C33 C 0.1506(6) 0.2567(4) 0.3062(2) 0.0708(18) Uani 1.0 2 d .
C34 C 0.0849(6) 0.2551(4) 0.3573(3) 0.081(2) Uani 1.0 2 d .
C35 C 0.2163(7) 0.2499(5) 0.3950(3) 0.093(3) Uani 1.0 2 d .
C36 C 0.1608(9) 0.2447(5) 0.4457(3) 0.126(3) Uani 1.0 2 d .
C37 C -0.0616(6) 0.3241(4) 0.2837(3) 0.0694(17) Uani 1.0 2 d .
C38 C 0.0248(7) 0.3979(4) 0.3027(3) 0.0770(18) Uani 1.0 2 d .
C39 C -0.0823(9) 0.4579(5) 0.3165(4) 0.137(4) Uani 1.0 2 d .
C40 C -0.0214(9) 0.5329(5) 0.3357(4) 0.118(3) Uani 1.0 2 d .
C41 C 0.1286(6) 0.2604(4) 0.2163(2) 0.0682(17) Uani 1.0 2 d .
C42 C 0.0374(7) 0.2630(4) 0.1683(3) 0.0786(19) Uani 1.0 2 d .
C43 C 0.1503(8) 0.2671(4) 0.1259(3) 0.085(2) Uani 1.0 2 d .
C44 C 0.0700(9) 0.2676(5) 0.0765(3) 0.124(3) Uani 1.0 2 d .
C45 C -0.0755(6) 0.1908(3) 0.2464(2) 0.0616(15) Uani 1.0 2 d .
C46 C -0.0049(6) 0.1184(4) 0.2188(3) 0.0673(16) Uani 1.0 2 d .
C47 C -0.1235(7) 0.0566(4) 0.2120(3) 0.0703(17) Uani 1.0 2 d .
C48 C -0.0707(8) -0.0164(4) 0.1808(3) 0.096(3) Uani 1.0 2 d .
C49 C 0.0984(6) 0.2453(4) 0.7904(2) 0.0641(16) Uani 1.0 2 d .
C50 C 0.0183(6) 0.2369(4) 0.8380(3) 0.0776(19) Uani 1.0 2 d .
C51 C 0.1376(7) 0.2331(4) 0.8790(3) 0.0760(18) Uani 1.0 2 d .
C52 C 0.0659(8) 0.2232(4) 0.9271(3) 0.095(3) Uani 1.0 2 d .
C53 C -0.1124(6) 0.3080(4) 0.7624(3) 0.0782(19) Uani 1.0 2 d .
C54 C -0.0370(7) 0.3840(4) 0.7884(3) 0.081(2) Uani 1.0 2 d .
C55 C -0.1483(7) 0.4411(5) 0.7918(3) 0.085(2) Uani 1.0 2 d .
C56 C -0.0871(9) 0.5172(5) 0.8222(4) 0.112(3) Uani 1.0 2 d .
C57 C 0.0962(6) 0.2521(4) 0.7008(3) 0.080(2) Uani 1.0 2 d .
C58 C 0.0085(7) 0.2598(5) 0.6525(3) 0.096(3) Uani 1.0 2 d .
C59 C 0.1210(9) 0.2627(5) 0.6083(3) 0.103(3) Uani 1.0 2 d .
C60 C 0.1662(10) 0.1904(6) 0.5787(4) 0.137(4) Uani 1.0 2 d .
C61 C -0.1102(6) 0.1745(4) 0.7233(3) 0.0793(19) Uani 1.0 2 d .
C62 C -0.0245(7) 0.1050(4) 0.7000(3) 0.091(3) Uani 1.0 2 d .
C63 C -0.1321(8) 0.0396(5) 0.6915(3) 0.096(3) Uani 1.0 2 d .
C64 C -0.0645(8) -0.0316(5) 0.6639(3) 0.104(3) Uani 1.0 2 d .
H1 H 0.8304 1.6174 0.9826 0.1129 Uiso 1.0 2 calc R
H2 H 0.6715 1.6306 1.0108 0.1129 Uiso 1.0 2 calc R
H3 H 0.6773 1.6045 0.9482 0.1129 Uiso 1.0 2 calc R
H4 H 0.7813 1.5794 1.0872 0.1099 Uiso 1.0 2 calc R
H5 H 0.9396 1.5670 1.0587 0.1099 Uiso 1.0 2 calc R
H6 H 0.8761 1.5126 1.0857 0.1099 Uiso 1.0 2 calc R
H7 H 0.1974 0.4492 0.4537 0.1143 Uiso 1.0 2 calc R
H8 H 0.2427 0.5085 0.4287 0.1143 Uiso 1.0 2 calc R
H9 H 0.0829 0.5095 0.4555 0.1143 Uiso 1.0 2 calc R
H10 H 0.4021 0.4226 0.5117 0.0998 Uiso 1.0 2 calc R
H11 H 0.2430 0.4234 0.5389 0.0998 Uiso 1.0 2 calc R
H12 H 0.3953 0.4471 0.5742 0.0998 Uiso 1.0 2 calc R
H13 H 0.1976 1.1197 1.0082 0.1113 Uiso 1.0 2 calc R
H14 H 0.2238 1.0947 0.9465 0.1113 Uiso 1.0 2 calc R
H15 H 0.3650 1.1205 0.9870 0.1113 Uiso 1.0 2 calc R
H16 H 0.0869 1.0561 1.0652 0.1146 Uiso 1.0 2 calc R
H17 H 0.2557 1.0763 1.0888 0.1146 Uiso 1.0 2 calc R
H18 H 0.1665 1.0064 1.0915 0.1146 Uiso 1.0 2 calc R
H19 H 0.7405 -0.0014 0.4389 0.1039 Uiso 1.0 2 calc R
H20 H 0.8980 0.0165 0.4712 0.1039 Uiso 1.0 2 calc R
H21 H 0.8351 0.0717 0.4464 0.1039 Uiso 1.0 2 calc R
H22 H 0.7766 -0.0474 0.5429 0.0943 Uiso 1.0 2 calc R
H23 H 0.6191 -0.0648 0.5105 0.0943 Uiso 1.0 2 calc R
H24 H 0.6212 -0.0405 0.5731 0.0943 Uiso 1.0 2 calc R
H25 H 0.2121 0.2145 0.2916 0.0850 Uiso 1.0 2 calc R
H26 H 0.2198 0.2997 0.3146 0.0850 Uiso 1.0 2 calc R
H27 H 0.0122 0.2134 0.3498 0.0969 Uiso 1.0 2 calc R
H28 H 0.0303 0.2990 0.3744 0.0969 Uiso 1.0 2 calc R
H29 H 0.2737 0.2074 0.3766 0.1112 Uiso 1.0 2 calc R
H30 H 0.2863 0.2926 0.4030 0.1112 Uiso 1.0 2 calc R
H31 H 0.0911 0.2026 0.4381 0.1512 Uiso 1.0 2 calc R
H32 H 0.1084 0.2877 0.4650 0.1512 Uiso 1.0 2 calc R
H33 H 0.2470 0.2402 0.4670 0.1512 Uiso 1.0 2 calc R
H34 H -0.1341 0.3226 0.2554 0.0833 Uiso 1.0 2 calc R
H35 H -0.1211 0.3201 0.3131 0.0833 Uiso 1.0 2 calc R
H36 H 0.0889 0.4028 0.3339 0.0924 Uiso 1.0 2 calc R
H37 H 0.0918 0.4014 0.2747 0.0924 Uiso 1.0 2 calc R
H38 H -0.1462 0.4509 0.2848 0.1644 Uiso 1.0 2 calc R
H39 H -0.1499 0.4519 0.3435 0.1644 Uiso 1.0 2 calc R
H40 H 0.0444 0.5409 0.3095 0.1420 Uiso 1.0 2 calc R
H41 H 0.0369 0.5425 0.3685 0.1420 Uiso 1.0 2 calc R
H42 H -0.1049 0.5649 0.3421 0.1420 Uiso 1.0 2 calc R
H43 H 0.1907 0.2181 0.2046 0.0819 Uiso 1.0 2 calc R
H44 H 0.1989 0.3033 0.2290 0.0819 Uiso 1.0 2 calc R
H45 H -0.0247 0.3053 0.1789 0.0943 Uiso 1.0 2 calc R
H46 H -0.0309 0.2196 0.1539 0.0943 Uiso 1.0 2 calc R
H47 H 0.2167 0.3111 0.1405 0.1018 Uiso 1.0 2 calc R
H48 H 0.2148 0.2256 0.1168 0.1018 Uiso 1.0 2 calc R
H49 H 0.0057 0.3084 0.0853 0.1485 Uiso 1.0 2 calc R
H50 H 0.0076 0.2231 0.0610 0.1485 Uiso 1.0 2 calc R
H51 H 0.1449 0.2714 0.0513 0.1485 Uiso 1.0 2 calc R
H52 H -0.1260 0.1887 0.2781 0.0739 Uiso 1.0 2 calc R
H53 H -0.1544 0.1971 0.2227 0.0739 Uiso 1.0 2 calc R
H54 H 0.0829 0.1137 0.2399 0.0808 Uiso 1.0 2 calc R
H55 H 0.0310 0.1162 0.1840 0.0808 Uiso 1.0 2 calc R
H56 H -0.1519 0.0571 0.2472 0.0844 Uiso 1.0 2 calc R
H57 H -0.2152 0.0651 0.1945 0.0844 Uiso 1.0 2 calc R
H58 H 0.0181 -0.0261 0.1984 0.1148 Uiso 1.0 2 calc R
H59 H -0.0442 -0.0178 0.1456 0.1148 Uiso 1.0 2 calc R
H60 H -0.1518 -0.0526 0.1780 0.1148 Uiso 1.0 2 calc R
H61 H 0.1677 0.2059 0.7768 0.0769 Uiso 1.0 2 calc R
H62 H 0.1607 0.2907 0.8025 0.0769 Uiso 1.0 2 calc R
H63 H -0.0482 0.1928 0.8264 0.0931 Uiso 1.0 2 calc R
H64 H -0.0451 0.2780 0.8540 0.0931 Uiso 1.0 2 calc R
H65 H 0.2025 0.1928 0.8623 0.0912 Uiso 1.0 2 calc R
H66 H 0.2029 0.2777 0.8906 0.0912 Uiso 1.0 2 calc R
H67 H 0.0034 0.1784 0.9160 0.1143 Uiso 1.0 2 calc R
H68 H 0.0030 0.2633 0.9443 0.1143 Uiso 1.0 2 calc R
H69 H 0.1456 0.2213 0.9517 0.1143 Uiso 1.0 2 calc R
H70 H -0.1836 0.2995 0.7876 0.0938 Uiso 1.0 2 calc R
H71 H -0.1730 0.3074 0.7315 0.0938 Uiso 1.0 2 calc R
H72 H 0.0012 0.3900 0.8240 0.0974 Uiso 1.0 2 calc R
H73 H 0.0502 0.3898 0.7676 0.0974 Uiso 1.0 2 calc R
H74 H -0.2404 0.4312 0.8088 0.1023 Uiso 1.0 2 calc R
H75 H -0.1779 0.4377 0.7559 0.1023 Uiso 1.0 2 calc R
H76 H 0.0023 0.5282 0.8050 0.1344 Uiso 1.0 2 calc R
H77 H -0.0595 0.5215 0.8581 0.1344 Uiso 1.0 2 calc R
H78 H -0.1647 0.5508 0.8229 0.1344 Uiso 1.0 2 calc R
H79 H 0.1572 0.2095 0.6882 0.0955 Uiso 1.0 2 calc R
H80 H 0.1667 0.2945 0.7163 0.0955 Uiso 1.0 2 calc R
H81 H -0.0478 0.3040 0.6645 0.1156 Uiso 1.0 2 calc R
H82 H -0.0656 0.2187 0.6378 0.1156 Uiso 1.0 2 calc R
H83 H 0.0708 0.2828 0.5844 0.1232 Uiso 1.0 2 calc R
H84 H 0.2114 0.2939 0.6246 0.1232 Uiso 1.0 2 calc R
H85 H 0.0765 0.1598 0.5624 0.1639 Uiso 1.0 2 calc R
H86 H 0.2167 0.1709 0.6025 0.1639 Uiso 1.0 2 calc R
H87 H 0.2357 0.1921 0.5514 0.1639 Uiso 1.0 2 calc R
H88 H -0.1722 0.1706 0.7522 0.0951 Uiso 1.0 2 calc R
H89 H -0.1802 0.1779 0.6958 0.0951 Uiso 1.0 2 calc R
H90 H 0.0190 0.1028 0.6662 0.1088 Uiso 1.0 2 calc R
H91 H 0.0595 0.1051 0.7243 0.1088 Uiso 1.0 2 calc R
H92 H -0.1677 0.0405 0.7260 0.1146 Uiso 1.0 2 calc R
H93 H -0.2215 0.0433 0.6706 0.1146 Uiso 1.0 2 calc R
H94 H 0.0222 -0.0367 0.6847 0.1242 Uiso 1.0 2 calc R
H95 H -0.0313 -0.0337 0.6292 0.1242 Uiso 1.0 2 calc R
H96 H -0.1405 -0.0704 0.6600 0.1242 Uiso 1.0 2 calc R

loop_
_atom_site_aniso_label
_atom_site_aniso_U_11
_atom_site_aniso_U_22
_atom_site_aniso_U_33
_atom_site_aniso_U_12
_atom_site_aniso_U_13
_atom_site_aniso_U_23
Se1 0.1068(5) 0.0448(4) 0.0512(4) -0.0057(3) -0.0015(3) 0.0173(3)
Se2 0.1222(6) 0.0534(4) 0.0542(4) -0.0118(4) -0.0177(4) 0.0192(4)
Se3 0.1006(5) 0.0635(5) 0.0480(4) 0.0127(4) -0.0055(3) 0.0130(3)
Se4 0.0767(4) 0.0413(4) 0.0530(4) 0.0033(3) 0.0003(3) 0.0127(3)
Se5 0.1125(5) 0.0444(4) 0.0517(4) 0.0097(3) 0.0034(3) 0.0182(3)
Se6 0.1274(6) 0.0515(4) 0.0546(4) 0.0131(4) 0.0233(4) 0.0188(4)
Se7 0.0999(5) 0.0592(4) 0.0477(4) -0.0001(4) 0.0151(3) 0.0144(3)
Se8 0.0741(4) 0.0432(4) 0.0498(4) 0.0030(3) 0.0029(3) 0.0139(3)
Ni1 0.0480(4) 0.0383(4) 0.0452(4) -0.0014(3) 0.0004(3) 0.0160(3)
Ni2 0.0494(4) 0.0362(4) 0.0430(4) 0.0002(3) 0.0033(3) 0.0139(3)
S1 0.0630(8) 0.0416(8) 0.0434(8) 0.0006(6) -0.0006(6) 0.0168(6)
S2 0.0926(11) 0.0408(8) 0.0537(9) 0.0006(7) -0.0136(7) 0.0180(7)
S3 0.0659(8) 0.0408(8) 0.0492(8) -0.0034(6) 0.0010(6) 0.0192(7)
S4 0.1125(13) 0.0422(9) 0.0509(9) -0.0074(8) -0.0150(8) 0.0161(8)
S5 0.0663(8) 0.0406(8) 0.0503(8) -0.0020(6) -0.0040(6) 0.0206(7)
S6 0.0573(8) 0.0429(8) 0.0515(8) 0.0007(6) -0.0076(6) 0.0181(7)
S7 0.0818(10) 0.0459(9) 0.0484(8) -0.0008(7) -0.0118(7) 0.0157(7)
S8 0.0495(7) 0.0409(8) 0.0475(8) 0.0035(6) 0.0030(6) 0.0175(6)
S9 0.0697(9) 0.0387(8) 0.0442(8) -0.0023(6) 0.0039(6) 0.0159(6)
S10 0.0942(11) 0.0390(8) 0.0512(9) 0.0085(7) 0.0193(7) 0.0188(7)
S11 0.0771(9) 0.0387(8) 0.0471(8) 0.0036(6) 0.0067(7) 0.0169(7)
S12 0.1317(14) 0.0433(9) 0.0458(9) 0.0161(9) 0.0238(8) 0.0177(8)
S13 0.0767(9) 0.0396(8) 0.0492(8) 0.0032(6) 0.0120(7) 0.0190(7)
S14 0.0583(8) 0.0392(8) 0.0471(8) 0.0006(6) 0.0120(6) 0.0152(6)
S15 0.0949(11) 0.0444(9) 0.0506(9) 0.0037(7) 0.0239(7) 0.0175(7)
S16 0.0550(8) 0.0399(8) 0.0484(8) 0.0010(6) 0.0069(6) 0.0165(6)
N1 0.038(3) 0.066(4) 0.058(3) -0.002(2) 0.0070(19) 0.023(3)
N2 0.035(3) 0.100(5) 0.060(3) -0.008(3) 0.000(2) 0.023(3)
C1 0.049(3) 0.039(3) 0.050(3) -0.004(2) 0.006(3) 0.019(3)
C2 0.052(3) 0.035(3) 0.049(3) -0.002(2) -0.001(3) 0.015(3)
C3 0.054(3) 0.040(4) 0.051(3) -0.004(3) 0.007(3) 0.017(3)
C4 0.067(4) 0.044(4) 0.050(4) -0.005(3) 0.003(3) 0.015(3)
C5 0.090(4) 0.036(4) 0.061(4) -0.014(3) 0.007(3) 0.011(3)
C6 0.094(5) 0.049(4) 0.053(4) -0.012(3) -0.003(3) 0.011(3)
C7 0.146(7) 0.029(4) 0.099(6) -0.022(4) -0.003(5) 0.016(4)
C8 0.126(6) 0.060(5) 0.075(5) -0.012(4) -0.021(4) 0.010(4)
C9 0.051(3) 0.039(3) 0.040(3) 0.001(2) 0.005(3) 0.012(3)
C10 0.035(3) 0.034(3) 0.048(3) 0.0003(19) 0.003(2) 0.013(3)
C11 0.041(3) 0.044(4) 0.050(3) 0.002(2) 0.006(2) 0.018(3)
C12 0.052(3) 0.040(3) 0.050(3) 0.004(3) 0.008(3) 0.010(3)
C13 0.075(4) 0.057(4) 0.044(4) 0.006(3) -0.005(3) 0.007(3)
C14 0.068(4) 0.042(4) 0.054(4) -0.004(3) 0.014(3) 0.000(3)
C15 0.105(6) 0.100(7) 0.056(4) 0.001(4) -0.011(4) -0.002(4)
C16 0.111(5) 0.048(4) 0.079(5) -0.010(4) 0.004(4) 0.010(4)
C17 0.046(3) 0.042(3) 0.045(3) 0.001(2) -0.002(2) 0.020(3)
C18 0.066(4) 0.045(4) 0.043(3) 0.006(3) 0.010(3) 0.019(3)
C19 0.068(4) 0.048(4) 0.046(3) 0.008(3) 0.002(3) 0.020(3)
C20 0.070(4) 0.048(4) 0.049(4) 0.004(3) -0.002(3) 0.021(3)
C21 0.081(4) 0.044(4) 0.058(4) 0.014(3) -0.005(3) 0.009(3)
C22 0.086(4) 0.050(4) 0.059(4) 0.014(3) 0.010(3) 0.011(4)
C23 0.140(6) 0.035(4) 0.099(6) 0.033(4) -0.004(5) 0.016(4)
C24 0.139(6) 0.055(5) 0.079(5) 0.031(4) 0.040(5) 0.003(4)
C25 0.049(3) 0.040(3) 0.043(3) 0.004(2) 0.003(3) 0.015(3)
C26 0.042(3) 0.041(3) 0.041(3) -0.002(2) 0.000(2) 0.012(3)
C27 0.045(3) 0.047(4) 0.045(3) 0.000(3) 0.002(2) 0.017(3)
C28 0.054(3) 0.050(4) 0.046(3) 0.000(3) 0.001(3) 0.022(3)
C29 0.075(4) 0.058(4) 0.040(4) 0.009(3) -0.000(3) -0.001(3)
C30 0.066(4) 0.048(4) 0.047(4) 0.006(3) -0.013(3) 0.003(3)
C31 0.107(5) 0.080(5) 0.053(4) 0.024(4) 0.011(4) -0.005(4)
C32 0.104(5) 0.051(4) 0.067(4) 0.024(4) -0.019(4) 0.002(4)
C33 0.040(3) 0.099(6) 0.070(4) 0.006(3) -0.004(3) 0.026(4)
C34 0.059(4) 0.117(6) 0.072(5) -0.005(4) 0.010(3) 0.040(4)
C35 0.069(4) 0.141(8) 0.077(5) -0.020(4) -0.006(4) 0.052(5)
C36 0.117(7) 0.175(10) 0.083(6) 0.011(6) -0.007(5) 0.041(6)
C37 0.046(3) 0.077(5) 0.082(5) -0.000(3) 0.010(3) 0.024(4)
C38 0.068(4) 0.077(5) 0.081(5) 0.004(4) 0.008(4) 0.021(4)
C39 0.085(6) 0.080(6) 0.235(11) -0.009(5) 0.042(6) 0.042(7)
C40 0.115(6) 0.095(7) 0.147(8) 0.010(5) 0.026(5) 0.044(6)
C41 0.055(4) 0.077(5) 0.066(4) -0.005(3) 0.008(3) 0.018(4)
C42 0.068(4) 0.093(6) 0.080(5) -0.008(4) 0.003(4) 0.038(4)
C43 0.098(5) 0.094(6) 0.070(5) 0.011(4) 0.010(4) 0.037(4)
C44 0.154(8) 0.118(8) 0.100(7) -0.013(6) 0.011(6) 0.043(6)
C45 0.038(3) 0.077(5) 0.065(4) 0.001(3) 0.005(3) 0.020(4)
C46 0.050(3) 0.080(5) 0.068(4) 0.001(3) 0.011(3) 0.021(4)
C47 0.065(4) 0.086(5) 0.063(4) -0.004(4) 0.004(3) 0.031(4)
C48 0.103(6) 0.076(6) 0.105(6) -0.001(4) 0.006(4) 0.028(5)
C49 0.045(3) 0.083(5) 0.062(4) 0.002(3) -0.004(3) 0.022(4)
C50 0.059(4) 0.111(6) 0.065(4) -0.009(4) 0.005(3) 0.037(4)
C51 0.087(5) 0.069(5) 0.067(5) -0.002(4) 0.001(4) 0.018(4)
C52 0.124(6) 0.081(6) 0.084(5) 0.007(5) 0.011(4) 0.033(5)
C53 0.040(3) 0.113(6) 0.083(5) 0.004(4) -0.001(3) 0.037(5)
C54 0.060(4) 0.098(6) 0.076(5) 0.003(4) -0.009(3) 0.019(4)
C55 0.069(4) 0.105(7) 0.084(5) 0.015(4) 0.012(4) 0.036(5)
C56 0.105(6) 0.109(8) 0.128(7) 0.022(5) 0.005(5) 0.047(6)
C57 0.051(4) 0.119(6) 0.065(4) -0.006(4) 0.005(3) 0.029(4)
C58 0.079(5) 0.140(8) 0.078(5) 0.001(5) -0.010(4) 0.050(5)
C59 0.104(6) 0.128(8) 0.072(5) 0.018(5) 0.001(4) 0.029(5)
C60 0.134(8) 0.145(10) 0.109(7) 0.028(7) 0.010(6) 0.015(7)
C61 0.056(4) 0.095(6) 0.073(5) -0.015(4) -0.003(3) 0.013(4)
C62 0.061(4) 0.109(7) 0.094(6) -0.015(4) -0.003(4) 0.028(5)
C63 0.077(5) 0.106(7) 0.106(6) 0.006(5) -0.005(4) 0.040(5)
C64 0.108(6) 0.100(7) 0.103(6) 0.010(5) -0.021(5) 0.037(5)

loop_
_atom_type_symbol
_atom_type_description
_atom_type_scat_dispersion_real
_atom_type_scat_dispersion_imag
_atom_type_scat_source
C C 0.0033 0.0016
;
International Tables for Crystallography
(1992, Vol. C, Tables 4.2.6.8 and 6.1.1.4)
;
H H 0.0000 0.0000
;
International Tables for Crystallography
(1992, Vol. C, Table 6.1.1.4)
;
N N 0.0061 0.0033
;
International Tables for Crystallography
(1992, Vol. C, Tables 4.2.6.8 and 6.1.1.4)
;
Ni Ni 0.3393 1.1124
;
International Tables for Crystallography
(1992, Vol. C, Tables 4.2.6.8 and 6.1.1.4)
;
S S 0.1246 0.1234
;
International Tables for Crystallography
(1992, Vol. C, Tables 4.2.6.8 and 6.1.1.4)
;
Se Se -0.0929 2.2259
;
International Tables for Crystallography
(1992, Vol. C, Tables 4.2.6.8 and 6.1.1.4)
;

loop_
_geom_angle_atom_site_label_1
_geom_angle_atom_site_label_2
_geom_angle_atom_site_label_3
_geom_angle
_geom_angle_publ_flag
C4 Se1 C5 93.7(3) yes
C4 Se2 C6 93.8(3) yes
C12 Se3 C13 93.5(3) yes
C12 Se4 C14 92.6(3) yes
C20 Se5 C21 93.7(3) yes
C20 Se6 C22 93.8(3) yes
C28 Se7 C29 93.7(3) yes
C28 Se8 C30 93.2(3) yes
S1 Ni1 S2 92.68(6) yes
S1 Ni1 S5 86.98(6) yes
S1 Ni1 S6 178.11(6) yes
S2 Ni1 S5 175.98(6) yes
S2 Ni1 S6 87.19(6) yes
S5 Ni1 S6 93.28(6) yes
S9 Ni2 S10 92.74(6) yes
S9 Ni2 S13 86.27(6) yes
S9 Ni2 S14 174.91(6) yes
S10 Ni2 S13 173.06(6) yes
S10 Ni2 S14 88.40(6) yes
S13 Ni2 S14 93.18(6) yes
Ni1 S1 C1 102.7(2) yes
Ni1 S2 C2 102.70(18) yes
C1 S3 C3 95.0(3) yes
C2 S4 C3 96.0(3) yes
Ni1 S5 C9 101.77(18) yes
Ni1 S6 C10 101.36(19) yes
C9 S7 C11 95.7(3) yes
C10 S8 C11 95.1(3) yes
Ni2 S9 C17 102.9(2) yes
Ni2 S10 C18 102.12(19) yes
C17 S11 C19 94.7(3) yes
C18 S12 C19 95.4(3) yes
Ni2 S13 C25 102.26(18) yes
Ni2 S14 C26 101.6(2) yes
C25 S15 C27 95.8(3) yes
C26 S16 C27 95.5(3) yes
C33 N1 C37 110.1(4) yes
C33 N1 C41 107.0(4) yes
C33 N1 C45 111.8(5) yes
C37 N1 C41 110.0(5) yes
C37 N1 C45 106.5(4) yes
C41 N1 C45 111.4(4) yes
C49 N2 C53 111.0(4) yes
C49 N2 C57 105.9(4) yes
C49 N2 C61 111.3(6) yes
C53 N2 C57 110.0(6) yes
C53 N2 C61 108.3(4) yes
C57 N2 C61 110.4(4) yes
S1 C1 S3 121.8(4) yes
S1 C1 C2 120.7(4) yes
S3 C1 C2 117.5(4) yes
S2 C2 S4 122.4(4) yes
S2 C2 C1 121.3(4) yes
S4 C2 C1 116.3(4) yes
S3 C3 S4 114.2(3) yes
S3 C3 C4 122.1(5) yes
S4 C3 C4 123.7(5) yes
Se1 C4 Se2 113.5(3) yes
Se1 C4 C3 123.1(5) yes
Se2 C4 C3 123.4(5) yes
Se1 C5 C6 119.1(5) yes
Se1 C5 C7 115.0(5) yes
C6 C5 C7 125.9(5) yes
Se2 C6 C5 119.5(4) yes
Se2 C6 C8 115.2(5) yes
C5 C6 C8 125.3(6) yes
S5 C9 S7 121.7(4) yes
S5 C9 C10 121.4(4) yes
S7 C9 C10 116.8(4) yes
S6 C10 S8 120.9(4) yes
S6 C10 C9 121.8(4) yes
S8 C10 C9 117.3(3) yes
S7 C11 S8 114.1(3) yes
S7 C11 C12 124.1(5) yes
S8 C11 C12 121.8(5) yes
Se3 C12 Se4 114.5(3) yes
Se3 C12 C11 123.7(5) yes
Se4 C12 C11 121.8(4) yes
Se3 C13 C14 119.2(4) yes
Se3 C13 C15 114.8(5) yes
C14 C13 C15 125.9(6) yes
Se4 C14 C13 119.9(5) yes
Se4 C14 C16 113.2(5) yes
C13 C14 C16 126.9(5) yes
S9 C17 S11 121.6(4) yes
S9 C17 C18 120.2(4) yes
S11 C17 C18 118.1(4) yes
S10 C18 S12 121.8(4) yes
S10 C18 C17 122.0(4) yes
S12 C18 C17 116.1(4) yes
S11 C19 S12 114.4(3) yes
S11 C19 C20 121.2(5) yes
S12 C19 C20 124.3(5) yes
Se5 C20 Se6 113.9(3) yes
Se5 C20 C19 122.5(5) yes
Se6 C20 C19 123.6(5) yes
Se5 C21 C22 118.5(5) yes
Se5 C21 C23 115.7(5) yes
C22 C21 C23 125.8(5) yes
Se6 C22 C21 119.9(4) yes
Se6 C22 C24 114.9(5) yes
C21 C22 C24 125.2(6) yes
S13 C25 S15 121.1(4) yes
S13 C25 C26 120.8(4) yes
S15 C25 C26 118.0(4) yes
S14 C26 S16 121.2(4) yes
S14 C26 C25 122.0(4) yes
S16 C26 C25 116.8(4) yes
S15 C27 S16 113.8(3) yes
S15 C27 C28 122.7(5) yes
S16 C27 C28 123.5(5) yes
Se7 C28 Se8 114.1(3) yes
Se7 C28 C27 122.6(5) yes
Se8 C28 C27 123.3(5) yes
Se7 C29 C30 118.9(4) yes
Se7 C29 C31 114.0(5) yes
C30 C29 C31 127.0(6) yes
Se8 C30 C29 119.0(5) yes
Se8 C30 C32 113.0(5) yes
C29 C30 C32 127.9(5) yes
N1 C33 C34 116.7(4) yes
C33 C34 C35 109.5(5) yes
C34 C35 C36 113.2(6) yes
N1 C37 C38 116.5(4) yes
C37 C38 C39 111.4(5) yes
C38 C39 C40 119.6(7) yes
N1 C41 C42 116.3(5) yes
C41 C42 C43 108.7(5) yes
C42 C43 C44 112.2(6) yes
N1 C45 C46 115.5(4) yes
C45 C46 C47 109.8(5) yes
C46 C47 C48 114.1(5) yes
N2 C49 C50 115.0(4) yes
C49 C50 C51 109.8(5) yes
C50 C51 C52 112.7(5) yes
N2 C53 C54 117.7(5) yes
C53 C54 C55 111.2(5) yes
C54 C55 C56 114.1(6) yes
N2 C57 C58 113.8(5) yes
C57 C58 C59 111.3(6) yes
C58 C59 C60 109.4(8) yes
N2 C61 C62 115.5(5) yes
C61 C62 C63 110.1(5) yes
C62 C63 C64 114.8(6) yes
C5 C7 H1 109.470 no
C5 C7 H2 109.478 no
C5 C7 H3 109.468 no
H1 C7 H2 109.472 no
H1 C7 H3 109.467 no
H2 C7 H3 109.472 no
C6 C8 H4 109.468 no
C6 C8 H5 109.471 no
C6 C8 H6 109.471 no
H4 C8 H5 109.470 no
H4 C8 H6 109.476 no
H5 C8 H6 109.471 no
C13 C15 H7 109.472 no
C13 C15 H8 109.475 no
C13 C15 H9 109.480 no
H7 C15 H8 109.467 no
H7 C15 H9 109.477 no
H8 C15 H9 109.456 no
C14 C16 H10 109.475 no
C14 C16 H11 109.470 no
C14 C16 H12 109.466 no
H10 C16 H11 109.467 no
H10 C16 H12 109.468 no
H11 C16 H12 109.481 no
C21 C23 H13 109.473 no
C21 C23 H14 109.456 no
C21 C23 H15 109.473 no
H13 C23 H14 109.477 no
H13 C23 H15 109.482 no
H14 C23 H15 109.466 no
C22 C24 H16 109.468 no
C22 C24 H17 109.464 no
C22 C24 H18 109.472 no
H16 C24 H17 109.471 no
H16 C24 H18 109.474 no
H17 C24 H18 109.478 no
C29 C31 H19 109.473 no
C29 C31 H20 109.460 no
C29 C31 H21 109.471 no
H19 C31 H20 109.474 no
H19 C31 H21 109.475 no
H20 C31 H21 109.474 no
C30 C32 H22 109.473 no
C30 C32 H23 109.482 no
C30 C32 H24 109.472 no
H22 C32 H23 109.469 no
H22 C32 H24 109.466 no
H23 C32 H24 109.465 no
N1 C33 H25 108.123 no
N1 C33 H26 108.118 no
C34 C33 H25 108.123 no
C34 C33 H26 108.112 no
H25 C33 H26 107.310 no
C33 C34 H27 109.766 no
C33 C34 H28 109.776 no
C35 C34 H27 109.777 no
C35 C34 H28 109.772 no
H27 C34 H28 108.234 no
C34 C35 H29 108.940 no
C34 C35 H30 108.946 no
C36 C35 H29 108.939 no
C36 C35 H30 108.937 no
H29 C35 H30 107.745 no
C35 C36 H31 109.475 no
C35 C36 H32 109.474 no
C35 C36 H33 109.476 no
H31 C36 H32 109.464 no
H31 C36 H33 109.465 no
H32 C36 H33 109.474 no
N1 C37 H34 108.158 no
N1 C37 H35 108.150 no
C38 C37 H34 108.161 no
C38 C37 H35 108.152 no
H34 C37 H35 107.329 no
C37 C38 H36 109.365 no
C37 C38 H37 109.354 no
C39 C38 H36 109.365 no
C39 C38 H37 109.348 no
H36 C38 H37 107.990 no
C38 C39 H38 107.416 no
C38 C39 H39 107.410 no
C40 C39 H38 107.409 no
C40 C39 H39 107.407 no
H38 C39 H39 106.946 no
C39 C40 H40 109.464 no
C39 C40 H41 109.468 no
C39 C40 H42 109.465 no
H40 C40 H41 109.472 no
H40 C40 H42 109.479 no
H41 C40 H42 109.479 no
N1 C41 H43 108.209 no
N1 C41 H44 108.196 no
C42 C41 H43 108.204 no
C42 C41 H44 108.220 no
H43 C41 H44 107.358 no
C41 C42 H45 109.960 no
C41 C42 H46 109.973 no
C43 C42 H45 109.952 no
C43 C42 H46 109.942 no
H45 C42 H46 108.333 no
C42 C43 H47 109.158 no
C42 C43 H48 109.159 no
C44 C43 H47 109.152 no
C44 C43 H48 109.163 no
H47 C43 H48 107.873 no
C43 C44 H49 109.475 no
C43 C44 H50 109.457 no
C43 C44 H51 109.470 no
H49 C44 H50 109.474 no
H49 C44 H51 109.478 no
H50 C44 H51 109.475 no
N1 C45 H52 108.411 no
N1 C45 H53 108.414 no
C46 C45 H52 108.402 no
C46 C45 H53 108.403 no
H52 C45 H53 107.460 no
C45 C46 H54 109.720 no
C45 C46 H55 109.707 no
C47 C46 H54 109.724 no
C47 C46 H55 109.709 no
H54 C46 H55 108.191 no
C46 C47 H56 108.714 no
C46 C47 H57 108.738 no
C48 C47 H56 108.722 no
C48 C47 H57 108.726 no
H56 C47 H57 107.625 no
C47 C48 H58 109.477 no
C47 C48 H59 109.467 no
C47 C48 H60 109.478 no
H58 C48 H59 109.467 no
H58 C48 H60 109.467 no
H59 C48 H60 109.471 no
N2 C49 H61 108.512 no
N2 C49 H62 108.525 no
C50 C49 H61 108.499 no
C50 C49 H62 108.500 no
H61 C49 H62 107.514 no
C49 C50 H63 109.712 no
C49 C50 H64 109.710 no
C51 C50 H63 109.719 no
C51 C50 H64 109.702 no
H63 C50 H64 108.196 no
C50 C51 H65 109.038 no
C50 C51 H66 109.053 no
C52 C51 H65 109.042 no
C52 C51 H66 109.048 no
H65 C51 H66 107.811 no
C51 C52 H67 109.477 no
C51 C52 H68 109.461 no
C51 C52 H69 109.470 no
H67 C52 H68 109.475 no
H67 C52 H69 109.468 no
H68 C52 H69 109.476 no
N2 C53 H70 107.876 no
N2 C53 H71 107.882 no
C54 C53 H70 107.892 no
C54 C53 H71 107.875 no
H70 C53 H71 107.185 no
C53 C54 H72 109.385 no
C53 C54 H73 109.395 no
C55 C54 H72 109.391 no
C55 C54 H73 109.415 no
H72 C54 H73 108.018 no
C54 C55 H74 108.734 no
C54 C55 H75 108.717 no
C56 C55 H74 108.728 no
C56 C55 H75 108.719 no
H74 C55 H75 107.635 no
C55 C56 H76 109.467 no
C55 C56 H77 109.464 no
C55 C56 H78 109.468 no
H76 C56 H77 109.474 no
H76 C56 H78 109.474 no
H77 C56 H78 109.480 no
N2 C57 H79 108.794 no
N2 C57 H80 108.793 no
C58 C57 H79 108.809 no
C58 C57 H80 108.805 no
H79 C57 H80 107.680 no
C57 C58 H81 109.389 no
C57 C58 H82 109.382 no
C59 C58 H81 109.372 no
C59 C58 H82 109.383 no
H81 C58 H82 107.999 no
C58 C59 H83 109.792 no
C58 C59 H84 109.797 no
C60 C59 H83 109.791 no
C60 C59 H84 109.786 no
H83 C59 H84 108.232 no
C59 C60 H85 109.468 no
C59 C60 H86 109.471 no
C59 C60 H87 109.467 no
H85 C60 H86 109.469 no
H85 C60 H87 109.475 no
H86 C60 H87 109.479 no
N2 C61 H88 108.406 no
N2 C61 H89 108.397 no
C62 C61 H88 108.399 no
C62 C61 H89 108.395 no
H88 C61 H89 107.455 no
C61 C62 H90 109.638 no
C61 C62 H91 109.636 no
C63 C62 H90 109.622 no
C63 C62 H91 109.635 no
H90 C62 H91 108.148 no
C62 C63 H92 108.566 no
C62 C63 H93 108.577 no
C64 C63 H92 108.572 no
C64 C63 H93 108.581 no
H92 C63 H93 107.553 no
C63 C64 H94 109.477 no
C63 C64 H95 109.460 no
C63 C64 H96 109.473 no
H94 C64 H95 109.476 no
H94 C64 H96 109.464 no
H95 C64 H96 109.477 no

loop_
_geom_bond_atom_site_label_1
_geom_bond_atom_site_label_2
_geom_bond_distance
_geom_bond_publ_flag
Se1 C4 1.897(7) yes
Se1 C5 1.903(5) yes
Se2 C4 1.899(6) yes
Se2 C6 1.891(7) yes
Se3 C12 1.889(5) yes
Se3 C13 1.888(7) yes
Se4 C12 1.888(6) yes
Se4 C14 1.908(5) yes
Se5 C20 1.892(7) yes
Se5 C21 1.898(6) yes
Se6 C20 1.886(6) yes
Se6 C22 1.881(7) yes
Se7 C28 1.888(5) yes
Se7 C29 1.900(7) yes
Se8 C28 1.893(6) yes
Se8 C30 1.914(5) yes
Ni1 S1 2.1653(16) yes
Ni1 S2 2.1661(14) yes
Ni1 S5 2.1728(14) yes
Ni1 S6 2.1680(16) yes
Ni2 S9 2.1585(16) yes
Ni2 S10 2.1666(14) yes
Ni2 S13 2.1662(14) yes
Ni2 S14 2.1694(16) yes
S1 C1 1.715(5) yes
S2 C2 1.704(6) yes
S3 C1 1.751(6) yes
S3 C3 1.772(5) yes
S4 C2 1.748(5) yes
S4 C3 1.749(7) yes
S5 C9 1.712(6) yes
S6 C10 1.722(4) yes
S7 C9 1.757(4) yes
S7 C11 1.758(6) yes
S8 C10 1.763(5) yes
S8 C11 1.766(5) yes
S9 C17 1.718(5) yes
S10 C18 1.713(6) yes
S11 C17 1.743(6) yes
S11 C19 1.772(6) yes
S12 C18 1.762(5) yes
S12 C19 1.746(7) yes
S13 C25 1.727(6) yes
S14 C26 1.729(5) yes
S15 C25 1.738(5) yes
S15 C27 1.766(7) yes
S16 C26 1.761(5) yes
S16 C27 1.768(6) yes
N1 C33 1.518(7) yes
N1 C37 1.535(7) yes
N1 C41 1.506(8) yes
N1 C45 1.517(7) yes
N2 C49 1.530(8) yes
N2 C53 1.502(8) yes
N2 C57 1.531(8) yes
N2 C61 1.527(8) yes
C1 C2 1.374(8) yes
C3 C4 1.326(7) yes
C5 C6 1.317(10) yes
C5 C7 1.531(9) yes
C6 C8 1.542(8) yes
C9 C10 1.357(8) yes
C11 C12 1.352(7) yes
C13 C14 1.303(9) yes
C13 C15 1.516(8) yes
C14 C16 1.527(9) yes
C17 C18 1.358(8) yes
C19 C20 1.342(7) yes
C21 C22 1.322(10) yes
C21 C23 1.524(9) yes
C22 C24 1.523(8) yes
C25 C26 1.349(8) yes
C27 C28 1.330(7) yes
C29 C30 1.325(10) yes
C29 C31 1.503(8) yes
C30 C32 1.492(9) yes
C33 C34 1.494(9) yes
C34 C35 1.543(10) yes
C35 C36 1.479(11) yes
C37 C38 1.513(9) yes
C38 C39 1.479(11) yes
C39 C40 1.448(12) yes
C41 C42 1.517(9) yes
C42 C43 1.528(10) yes
C43 C44 1.487(11) yes
C45 C46 1.513(8) yes
C46 C47 1.513(9) yes
C47 C48 1.479(9) yes
C49 C50 1.509(9) yes
C50 C51 1.523(9) yes
C51 C52 1.502(10) yes
C53 C54 1.517(9) yes
C54 C55 1.493(11) yes
C55 C56 1.494(11) yes
C57 C58 1.545(10) yes
C58 C59 1.556(11) yes
C59 C60 1.435(12) yes
C61 C62 1.518(10) yes
C62 C63 1.500(11) yes
C63 C64 1.482(11) yes
C7 H1 0.960 no
C7 H2 0.960 no
C7 H3 0.960 no
C8 H4 0.960 no
C8 H5 0.960 no
C8 H6 0.960 no
C15 H7 0.960 no
C15 H8 0.960 no
C15 H9 0.960 no
C16 H10 0.960 no
C16 H11 0.960 no
C16 H12 0.960 no
C23 H13 0.960 no
C23 H14 0.960 no
C23 H15 0.960 no
C24 H16 0.960 no
C24 H17 0.960 no
C24 H18 0.960 no
C31 H19 0.960 no
C31 H20 0.960 no
C31 H21 0.960 no
C32 H22 0.960 no
C32 H23 0.960 no
C32 H24 0.960 no
C33 H25 0.970 no
C33 H26 0.970 no
C34 H27 0.970 no
C34 H28 0.970 no
C35 H29 0.970 no
C35 H30 0.970 no
C36 H31 0.960 no
C36 H32 0.960 no
C36 H33 0.960 no
C37 H34 0.970 no
C37 H35 0.970 no
C38 H36 0.970 no
C38 H37 0.970 no
C39 H38 0.970 no
C39 H39 0.970 no
C40 H40 0.960 no
C40 H41 0.960 no
C40 H42 0.960 no
C41 H43 0.970 no
C41 H44 0.970 no
C42 H45 0.970 no
C42 H46 0.970 no
C43 H47 0.970 no
C43 H48 0.970 no
C44 H49 0.960 no
C44 H50 0.960 no
C44 H51 0.960 no
C45 H52 0.970 no
C45 H53 0.970 no
C46 H54 0.970 no
C46 H55 0.970 no
C47 H56 0.970 no
C47 H57 0.970 no
C48 H58 0.960 no
C48 H59 0.960 no
C48 H60 0.960 no
C49 H61 0.970 no
C49 H62 0.970 no
C50 H63 0.970 no
C50 H64 0.970 no
C51 H65 0.970 no
C51 H66 0.970 no
C52 H67 0.960 no
C52 H68 0.960 no
C52 H69 0.960 no
C53 H70 0.970 no
C53 H71 0.970 no
C54 H72 0.970 no
C54 H73 0.970 no
C55 H74 0.970 no
C55 H75 0.970 no
C56 H76 0.960 no
C56 H77 0.960 no
C56 H78 0.960 no
C57 H79 0.970 no
C57 H80 0.970 no
C58 H81 0.970 no
C58 H82 0.970 no
C59 H83 0.970 no
C59 H84 0.970 no
C60 H85 0.960 no
C60 H86 0.960 no
C60 H87 0.960 no
C61 H88 0.970 no
C61 H89 0.970 no
C62 H90 0.970 no
C62 H91 0.970 no
C63 H92 0.970 no
C63 H93 0.970 no
C64 H94 0.960 no
C64 H95 0.960 no
C64 H96 0.960 no

loop_
_geom_contact_atom_site_label_1
_geom_contact_atom_site_label_2
_geom_contact_distance
_geom_contact_publ_flag
_geom_contact_site_symmetry_2
Se1 S3 3.3052(13) no .
Se2 S4 3.3449(15) no .
Se3 S7 3.3870(15) no .
Se4 S8 3.2811(13) no .
Se5 S11 3.2799(14) no .
Se6 S12 3.3720(15) no .
Se7 S15 3.3028(15) no .
Se8 S16 3.3467(13) no .
C7 C8 3.104(11) no .
C15 C16 3.108(11) no .
C23 C24 3.091(11) no .
C31 C32 3.146(11) no .
C33 C38 3.054(10) no .
C33 C46 3.125(7) no .
C34 C37 3.046(11) no .
C34 C45 3.068(8) no .
C37 C42 3.038(9) no .
C38 C41 3.050(8) no .
C41 C46 2.988(10) no .
C42 C45 3.050(10) no .
C42 C46 3.546(11) no .
C49 C54 3.029(10) no .
C49 C62 3.087(8) no .
C50 C53 3.060(11) no .
C50 C61 3.047(8) no .
C53 C58 2.970(9) no .
C54 C57 3.094(9) no .
C57 C60 3.131(10) no .
C57 C62 3.016(11) no .
C58 C61 3.087(12) no .
S8 C33 3.534(5) no 2_666
S16 C57 3.529(6) no .
C33 S8 3.534(5) no 2_666
C57 S16 3.529(6) no .
Se1 H1 3.5278 no .
Se1 H2 3.5165 no .
Se1 H3 2.7792 no .
Se2 H4 3.5126 no .
Se2 H5 3.5337 no .
Se2 H6 2.7872 no .
Se3 H8 3.0213 no .
Se3 H9 3.0167 no .
Se4 H10 3.4967 no .
Se4 H11 3.5007 no .
Se4 H12 2.7350 no .
Se5 H14 2.9342 no .
Se5 H15 3.1834 no .
Se6 H16 3.5049 no .
Se6 H17 3.4852 no .
Se6 H18 2.7535 no .
Se7 H19 3.4668 no .
Se7 H20 3.5025 no .
Se7 H21 2.7270 no .
Se8 H22 3.4831 no .
Se8 H23 3.4653 no .
Se8 H24 2.6999 no .
N1 H27 2.7491 no .
N1 H28 2.7967 no .
N1 H36 2.8298 no .
N1 H37 2.7517 no .
N1 H45 2.7762 no .
N1 H46 2.7865 no .
N1 H54 2.7106 no .
N1 H55 2.8237 no .
N2 H63 2.7389 no .
N2 H64 2.7889 no .
N2 H72 2.8853 no .
N2 H73 2.7083 no .
N2 H81 2.7880 no .
N2 H82 2.7458 no .
N2 H90 2.8606 no .
N2 H91 2.6994 no .
C5 H4 2.8094 no .
C5 H5 2.8042 no .
C5 H6 3.2859 no .
C6 H1 2.8028 no .
C6 H2 2.8082 no .
C6 H3 3.2814 no .
C7 H4 3.0781 no .
C7 H5 3.0636 no .
C8 H1 3.0662 no .
C8 H2 3.0743 no .
C13 H10 2.8086 no .
C13 H11 2.8032 no .
C13 H12 3.2717 no .
C14 H7 2.6046 no .
C14 H8 3.1009 no .
C14 H9 3.1120 no .
C15 H10 3.0857 no .
C15 H11 3.0850 no .
C16 H7 2.6838 no .
C21 H16 2.7925 no .
C21 H17 2.7907 no .
C21 H18 3.2749 no .
C22 H13 2.6402 no .
C22 H14 3.2026 no .
C22 H15 3.0366 no .
C23 H16 3.0568 no .
C23 H17 3.0544 no .
C24 H13 2.7024 no .
C24 H15 3.5455 no .
C29 H22 2.8070 no .
C29 H23 2.8004 no .
C29 H24 3.2711 no .
C30 H19 2.8028 no .
C30 H20 2.7993 no .
C30 H21 3.2742 no .
C31 H22 3.1301 no .
C31 H23 3.1252 no .
C32 H19 3.1258 no .
C32 H20 3.1280 no .
C33 H29 2.6337 no .
C33 H30 2.6717 no .
C33 H34 3.3283 no .
C33 H35 2.6964 no .
C33 H36 2.7751 no .
C33 H37 3.2885 no .
C33 H43 2.5814 no .
C33 H44 2.5628 no .
C33 H52 2.6593 no .
C33 H53 3.3327 no .
C33 H54 2.7704 no .
C33 H55 3.5575 no .
C34 H31 2.6979 no .
C34 H32 2.7204 no .
C34 H33 3.3451 no .
C34 H35 2.7257 no .
C34 H36 3.1685 no .
C34 H52 2.6971 no .
C34 H54 3.3766 no .
C35 H25 2.5973 no .
C35 H26 2.6507 no .
C36 H27 2.7099 no .
C36 H28 2.7455 no .
C37 H25 3.3313 no .
C37 H26 2.6882 no .
C37 H27 3.3214 no .
C37 H28 2.7505 no .
C37 H38 2.6139 no .
C37 H39 2.6091 no .
C37 H43 3.3222 no .
C37 H44 2.6767 no .
C37 H45 2.7159 no .
C37 H46 3.3707 no .
C37 H52 2.6389 no .
C37 H53 2.5373 no .
C38 H26 2.7198 no .
C38 H28 3.1682 no .
C38 H40 2.7408 no .
C38 H41 2.7572 no .
C38 H42 3.3237 no .
C38 H44 2.7137 no .
C38 H45 3.1756 no .
C39 H34 2.5943 no .
C39 H35 2.6771 no .
C40 H36 2.7496 no .
C40 H37 2.7536 no .
C41 H25 2.5827 no .
C41 H26 2.5649 no .
C41 H34 2.6840 no .
C41 H35 3.3161 no .
C41 H36 3.4227 no .
C41 H37 2.6908 no .
C41 H47 2.6550 no .
C41 H48 2.6292 no .
C41 H52 3.3184 no .
C41 H53 2.7362 no .
C41 H54 3.1607 no .
C41 H55 2.7392 no .
C42 H34 2.7067 no .
C42 H37 3.1778 no .
C42 H49 2.6787 no .
C42 H50 2.6986 no .
C42 H51 3.3269 no .
C42 H53 2.7784 no .
C42 H55 3.0471 no .
C43 H43 2.6254 no .
C43 H44 2.6142 no .
C44 H45 2.7178 no .
C44 H46 2.6935 no .
C45 H25 2.7098 no .
C45 H26 3.3339 no .
C45 H27 2.7314 no .
C45 H28 3.4164 no .
C45 H34 2.5853 no .
C45 H35 2.5873 no .
C45 H43 2.6927 no .
C45 H44 3.3201 no .
C45 H45 3.3549 no .
C45 H46 2.7477 no .
C45 H56 2.6799 no .
C45 H57 2.5980 no .
C46 H25 2.8099 no .
C46 H27 3.3347 no .
C46 H43 2.6603 no .
C46 H46 3.0705 no .
C46 H58 2.7082 no .
C46 H59 2.7023 no .
C46 H60 3.3269 no .
C47 H52 2.5720 no .
C47 H53 2.6949 no .
C48 H54 2.7545 no .
C48 H55 2.6787 no .
C49 H65 2.6428 no .
C49 H66 2.6605 no .
C49 H70 2.7254 no .
C49 H71 3.3222 no .
C49 H72 2.8308 no .
C49 H73 3.1461 no .
C49 H79 2.6322 no .
C49 H80 2.5525 no .
C49 H88 2.6996 no .
C49 H89 3.3476 no .
C49 H90 3.5407 no .
C49 H91 2.6970 no .
C50 H67 2.7096 no .
C50 H68 2.7057 no .
C50 H69 3.3385 no .
C50 H70 2.7732 no .
C50 H72 3.1605 no .
C50 H88 2.7007 no .
C50 H91 3.2576 no .
C51 H61 2.6106 no .
C51 H62 2.6643 no .
C52 H63 2.7066 no .
C52 H64 2.7235 no .
C53 H61 3.3215 no .
C53 H62 2.6751 no .
C53 H63 3.3360 no .
C53 H64 2.7700 no .
C53 H74 2.6049 no .
C53 H75 2.6959 no .
C53 H79 3.3140 no .
C53 H80 2.7142 no .
C53 H81 2.6563 no .
C53 H82 3.2108 no .
C53 H88 2.6361 no .
C53 H89 2.5817 no .
C54 H62 2.6819 no .
C54 H64 3.1526 no .
C54 H76 2.7072 no .
C54 H77 2.7031 no .
C54 H78 3.3192 no .
C54 H80 2.8117 no .
C54 H81 3.1209 no .
C55 H70 2.7413 no .
C55 H71 2.5466 no .
C56 H72 2.6593 no .
C56 H73 2.7456 no .
C57 H61 2.5749 no .
C57 H62 2.5965 no .
C57 H70 3.3120 no .
C57 H71 2.6405 no .
C57 H72 3.5816 no .
C57 H73 2.7131 no .
C57 H83 3.3734 no .
C57 H84 2.6378 no .
C57 H85 3.4951 no .
C57 H86 2.7932 no .
C57 H88 3.3388 no .
C57 H89 2.7266 no .
C57 H90 2.7898 no .
C57 H91 3.1617 no .
C58 H71 2.5759 no .
C58 H73 3.2326 no .
C58 H85 2.6095 no .
C58 H86 2.6092 no .
C58 H87 3.2855 no .
C58 H89 2.7744 no .
C58 H90 3.2303 no .
C59 H79 2.7027 no .
C59 H80 2.7467 no .
C60 H79 2.8146 no .
C60 H80 3.5197 no .
C60 H81 3.2500 no .
C60 H82 2.5323 no .
C60 H90 3.5679 no .
C61 H61 2.7224 no .
C61 H62 3.3484 no .
C61 H63 2.6932 no .
C61 H64 3.3913 no .
C61 H70 2.5643 no .
C61 H71 2.6199 no .
C61 H79 2.6650 no .
C61 H80 3.3392 no .
C61 H81 3.4492 no .
C61 H82 2.7370 no .
C61 H92 2.6777 no .
C61 H93 2.5926 no .
C62 H61 2.7685 no .
C62 H63 3.2175 no .
C62 H79 2.6379 no .
C62 H82 3.2444 no .
C62 H94 2.7121 no .
C62 H95 2.7103 no .
C62 H96 3.3242 no .
C63 H88 2.5528 no .
C63 H89 2.7256 no .
C64 H90 2.6781 no .
C64 H91 2.7564 no .
H1 H4 3.1614 no .
H1 H5 2.7291 no .
H2 H4 2.7516 no .
H2 H5 3.1526 no .
H7 H10 2.5343 no .
H7 H11 2.5302 no .
H8 H10 3.5247 no .
H9 H11 3.5396 no .
H13 H16 2.4590 no .
H13 H17 2.6291 no .
H15 H17 3.2676 no .
H19 H22 3.2230 no .
H19 H23 2.8127 no .
H20 H22 2.8195 no .
H20 H23 3.2231 no .
H25 H27 2.3485 no .
H25 H28 2.8057 no .
H25 H29 2.3785 no .
H25 H30 2.8760 no .
H25 H35 3.5709 no .
H25 H43 2.3553 no .
H25 H44 2.8101 no .
H25 H52 2.9532 no .
H25 H54 2.2163 no .
H25 H55 3.1889 no .
H26 H27 2.8065 no .
H26 H28 2.3088 no .
H26 H29 2.8986 no .
H26 H30 2.4756 no .
H26 H34 3.5596 no .
H26 H35 3.0088 no .
H26 H36 2.2663 no .
H26 H37 2.8306 no .
H26 H43 2.8110 no .
H26 H44 2.3168 no .
H26 H52 3.5425 no .
H27 H29 2.3946 no .
H27 H30 2.8509 no .
H27 H31 2.5288 no .
H27 H32 2.9923 no .
H27 H33 3.5805 no .
H27 H35 2.8822 no .
H27 H52 2.1410 no .
H27 H53 3.5786 no .
H27 H54 2.9902 no .
H27 H56 3.5405 no .
H28 H29 2.8506 no .
H28 H30 2.3663 no .
H28 H31 3.0132 no .
H28 H32 2.5913 no .
H28 H35 2.2463 no .
H28 H36 2.6513 no .
H28 H52 2.9776 no .
H29 H31 2.3180 no .
H29 H32 2.7906 no .
H29 H33 2.2860 no .
H30 H31 2.7909 no .
H30 H32 2.3006 no .
H30 H33 2.3029 no .
H34 H36 2.8158 no .
H34 H37 2.3757 no .
H34 H38 2.3649 no .
H34 H39 2.7979 no .
H34 H43 3.5604 no .
H34 H44 2.9954 no .
H34 H45 2.1860 no .
H34 H46 2.9328 no .
H34 H52 2.8969 no .
H34 H53 2.2995 no .
H35 H36 2.3108 no .
H35 H37 2.8170 no .
H35 H38 2.9334 no .
H35 H39 2.4482 no .
H35 H44 3.5491 no .
H35 H52 2.4091 no .
H35 H53 2.7490 no .
H36 H38 2.7856 no .
H36 H39 2.3068 no .
H36 H40 3.0382 no .
H36 H41 2.6281 no .
H36 H44 2.9926 no .
H37 H38 2.3030 no .
H37 H39 2.7854 no .
H37 H40 2.6143 no .
H37 H41 3.0707 no .
H37 H42 3.5997 no .
H37 H43 3.5723 no .
H37 H44 2.1450 no .
H37 H45 2.7388 no .
H38 H40 2.2752 no .
H38 H41 2.7539 no .
H38 H42 2.2311 no .
H38 H45 3.4550 no .
H39 H40 2.7546 no .
H39 H41 2.2604 no .
H39 H42 2.2453 no .
H43 H45 2.8259 no .
H43 H46 2.3469 no .
H43 H47 2.9082 no .
H43 H48 2.4103 no .
H43 H52 3.5399 no .
H43 H53 3.0742 no .
H43 H54 2.6737 no .
H43 H55 2.2739 no .
H44 H45 2.3553 no .
H44 H46 2.8259 no .
H44 H47 2.4261 no .
H44 H48 2.8525 no .
H44 H53 3.5953 no .
H45 H47 2.3606 no .
H45 H48 2.8428 no .
H45 H49 2.5369 no .
H45 H50 3.0144 no .
H45 H51 3.5817 no .
H45 H53 2.9461 no .
H46 H47 2.8430 no .
H46 H48 2.3792 no .
H46 H49 2.9475 no .
H46 H50 2.5323 no .
H46 H51 3.5736 no .
H46 H53 2.2984 no .
H46 H55 2.5050 no .
H47 H49 2.3261 no .
H47 H50 2.7986 no .
H47 H51 2.2984 no .
H48 H49 2.7990 no .
H48 H50 2.3107 no .
H48 H51 2.3134 no .
H48 H55 3.5810 no .
H52 H54 2.3947 no .
H52 H55 2.8185 no .
H52 H56 2.4152 no .
H52 H57 2.7282 no .
H53 H54 2.8202 no .
H53 H55 2.3022 no .
H53 H56 3.0384 no .
H53 H57 2.4581 no .
H54 H56 2.3204 no .
H54 H57 2.8239 no .
H54 H58 2.6013 no .
H54 H59 3.0525 no .
H55 H56 2.8248 no .
H55 H57 2.3818 no .
H55 H58 2.9447 no .
H55 H59 2.5135 no .
H55 H60 3.5552 no .
H56 H58 2.3048 no .
H56 H59 2.7889 no .
H56 H60 2.2925 no .
H57 H58 2.7887 no .
H57 H59 2.3094 no .
H57 H60 2.2879 no .
H61 H63 2.3653 no .
H61 H64 2.8200 no .
H61 H65 2.4023 no .
H61 H66 2.8719 no .
H61 H70 3.5950 no .
H61 H79 2.3916 no .
H61 H80 2.7548 no .
H61 H88 3.0125 no .
H61 H90 3.1533 no .
H61 H91 2.1456 no .
H62 H63 2.8205 no .
H62 H64 2.3251 no .
H62 H65 2.9261 no .
H62 H66 2.4784 no .
H62 H70 3.0335 no .
H62 H71 3.5352 no .
H62 H72 2.3486 no .
H62 H73 2.6443 no .
H62 H79 2.9046 no .
H62 H80 2.3299 no .
H62 H88 3.5742 no .
H62 H91 3.5637 no .
H63 H65 2.3689 no .
H63 H66 2.8362 no .
H63 H67 2.5424 no .
H63 H68 2.9778 no .
H63 H69 3.5797 no .
H63 H70 2.9242 no .
H63 H88 2.1384 no .
H63 H89 3.5669 no .
H63 H91 2.8585 no .
H63 H92 3.3469 no .
H64 H65 2.8359 no .
H64 H66 2.3558 no .
H64 H67 3.0092 no .
H64 H68 2.5561 no .
H64 H69 3.5901 no .
H64 H70 2.3002 no .
H64 H72 2.6038 no .
H64 H88 2.9565 no .
H65 H67 2.3297 no .
H65 H68 2.8092 no .
H65 H69 2.3190 no .
H66 H67 2.8092 no .
H66 H68 2.3325 no .
H66 H69 2.3161 no .
H70 H72 2.2715 no .
H70 H73 2.8120 no .
H70 H74 2.5155 no .
H70 H75 3.1090 no .
H70 H80 3.5956 no .
H70 H81 3.5343 no .
H70 H88 2.3739 no .
H70 H89 2.7560 no .
H71 H72 2.8087 no .
H71 H73 2.4236 no .
H71 H74 2.6710 no .
H71 H75 2.4075 no .
H71 H79 3.5044 no .
H71 H80 2.9944 no .
H71 H81 2.0886 no .
H71 H82 2.7027 no .
H71 H88 2.9217 no .
H71 H89 2.3746 no .
H72 H74 2.3648 no .
H72 H75 2.8063 no .
H72 H76 2.9255 no .
H72 H77 2.4985 no .
H72 H78 3.5357 no .
H72 H80 3.2258 no .
H73 H74 2.8057 no .
H73 H75 2.2951 no .
H73 H76 2.5950 no .
H73 H77 3.0514 no .
H73 H78 3.5994 no .
H73 H79 3.5979 no .
H73 H80 2.1919 no .
H73 H81 2.7732 no .
H74 H76 2.8005 no .
H74 H77 2.3229 no .
H74 H78 2.3030 no .
H75 H76 2.3196 no .
H75 H77 2.8004 no .
H75 H78 2.3060 no .
H75 H81 3.1531 no .
H79 H81 2.8477 no .
H79 H82 2.3944 no .
H79 H84 2.7861 no .
H79 H85 3.2086 no .
H79 H86 2.2172 no .
H79 H88 3.5391 no .
H79 H89 2.9922 no .
H79 H90 2.2482 no .
H79 H91 2.6626 no .
H80 H81 2.3615 no .
H80 H82 2.8479 no .
H80 H83 3.5350 no .
H80 H84 2.4802 no .
H80 H86 3.2008 no .
H81 H83 2.2966 no .
H81 H84 2.4891 no .
H81 H85 3.3948 no .
H81 H86 3.5272 no .
H81 H89 3.0566 no .
H82 H83 2.4846 no .
H82 H84 2.8538 no .
H82 H85 2.3375 no .
H82 H86 2.7253 no .
H82 H87 3.4436 no .
H82 H89 2.2048 no .
H82 H90 2.7644 no .
H83 H85 2.2758 no .
H83 H86 2.7647 no .
H83 H87 2.2698 no .
H84 H85 2.7647 no .
H84 H86 2.2760 no .
H84 H87 2.2695 no .
H85 H90 3.3674 no .
H86 H90 3.0129 no .
H88 H90 2.8184 no .
H88 H91 2.4198 no .
H88 H92 2.3984 no .
H88 H93 2.6858 no .
H89 H90 2.2887 no .
H89 H91 2.8209 no .
H89 H92 3.0779 no .
H89 H93 2.4908 no .
H90 H92 2.8132 no .
H90 H93 2.3695 no .
H90 H94 2.9443 no .
H90 H95 2.5204 no .
H90 H96 3.5535 no .
H91 H92 2.3054 no .
H91 H93 2.8121 no .
H91 H94 2.6063 no .
H91 H95 3.0623 no .
H92 H94 2.3085 no .
H92 H95 2.7904 no .
H92 H96 2.2915 no .
H93 H94 2.7903 no .
H93 H95 2.3098 no .
H93 H96 2.2902 no .
Se1 H4 3.4247 no 2_687
Se1 H74 3.0055 no 1_665
Se2 H2 3.5458 no 2_687
Se2 H5 3.4488 no 2_787
Se2 H68 3.5190 no 1_665
Se3 H10 3.3640 no 2_666
Se3 H32 3.4159 no 2_566
Se4 H10 3.5663 no 2_666
Se4 H30 3.4283 no 2_666
Se4 H35 3.3798 no 2_566
Se4 H39 2.8809 no 2_566
Se5 H17 3.3953 no 2_677
Se5 H57 3.0512 no 2_566
Se6 H15 3.1519 no 2_677
Se6 H50 3.3315 no 2_566
Se7 H23 3.2945 no 2_656
Se7 H82 3.4295 no 1_655
Se7 H85 3.5010 no 1_655
Se8 H19 3.1860 no 2_656
Se8 H23 3.3623 no 2_656
Se8 H86 3.3739 no .
Se8 H89 3.1200 no 1_655
Se8 H93 3.0112 no 1_655
Ni1 H56 3.3819 no 2_566
Ni1 H57 3.4776 no 2_566
Ni1 H60 3.4809 no 2_566
Ni1 H92 3.0231 no 1_665
Ni1 H93 3.4890 no 1_665
Ni2 H38 3.1380 no 2_566
Ni2 H78 3.5246 no 1_655
S1 H61 3.0301 no 1_565
S1 H65 3.5961 no 1_565
S1 H88 3.1797 no 1_665
S2 H18 3.4572 no 2_677
S3 H61 3.4679 no 1_565
S3 H62 3.2636 no 1_565
S3 H65 3.4303 no 1_565
S3 H66 3.1456 no 1_565
S3 H70 2.9492 no 1_665
S4 H67 3.5050 no 1_665
S4 H68 3.3719 no 1_665
S5 H19 3.5985 no 2_666
S5 H24 3.3595 no 1_565
S5 H56 3.1616 no 2_566
S5 H93 3.4681 no 1_665
S5 H94 3.3423 no 1_565
S6 H25 3.3465 no 2_666
S6 H54 3.2671 no 2_666
S6 H56 3.5498 no 2_566
S6 H57 3.1142 no 2_566
S7 H21 3.3215 no 2_666
S7 H27 3.1734 no 2_566
S7 H52 3.4517 no 2_566
S8 H25 2.9613 no 2_666
S8 H26 3.1959 no 2_666
S8 H29 3.1777 no 2_666
S8 H30 3.3795 no 2_666
S8 H35 3.2219 no 2_566
S8 H52 3.0079 no 2_566
S8 H53 3.3735 no 2_566
S9 H34 3.2133 no 2_566
S9 H38 3.2726 no 2_566
S9 H44 2.9591 no 2_666
S9 H47 3.5736 no 2_666
S10 H3 3.4261 no 1_545
S10 H76 3.5943 no .
S11 H43 3.3899 no 2_666
S11 H46 3.5964 no 2_566
S11 H48 3.2204 no 2_666
S11 H53 3.0917 no 2_566
S12 H49 3.3537 no 2_566
S12 H50 3.5007 no 2_566
S13 H12 3.0900 no .
S13 H75 3.3746 no 1_655
S14 H73 3.2296 no .
S14 H74 3.0997 no 1_655
S14 H75 3.5370 no 1_655
S14 H80 3.1362 no .
S15 H12 3.3797 no .
S15 H81 3.4036 no 1_655
S15 H84 3.5858 no .
S16 H71 2.9844 no 1_655
S16 H79 3.1469 no .
S16 H80 2.9945 no .
S16 H84 3.2099 no .
S16 H86 3.4282 no .
S16 H89 3.4145 no 1_655
C1 H61 3.3754 no 1_565
C1 H65 3.0671 no 1_565
C1 H66 3.5921 no 1_565
C1 H70 3.5192 no 1_665
C1 H88 3.1293 no 1_665
C2 H63 3.4281 no 1_665
C2 H65 3.3355 no 1_565
C2 H88 3.5946 no 1_665
C3 H2 3.3112 no 2_687
C3 H64 3.3401 no 1_665
C3 H66 3.4648 no 1_565
C3 H70 3.5720 no 1_665
C4 H2 3.1323 no 2_687
C5 H5 3.5321 no 2_787
C6 H5 3.2517 no 2_787
C7 H51 3.0796 no 2_676
C7 H66 3.4713 no 2_677
C7 H68 3.5121 no 2_677
C7 H69 3.4466 no 2_677
C8 H66 3.3402 no 2_677
C8 H72 3.0120 no 2_677
C8 H77 3.3153 no 2_677
C9 H29 3.4179 no 2_666
C9 H52 3.3513 no 2_566
C9 H56 3.0995 no 2_566
C10 H25 3.2453 no 2_666
C10 H29 3.1912 no 2_666
C10 H52 3.1426 no 2_566
C10 H56 3.2519 no 2_566
C10 H57 3.3958 no 2_566
C11 H27 3.4523 no 2_566
C11 H28 3.5292 no 2_566
C11 H29 3.2156 no 2_666
C11 H30 3.1684 no 2_666
C11 H35 3.1735 no 2_566
C11 H52 3.2559 no 2_566
C12 H10 3.5942 no 2_666
C12 H28 3.4324 no 2_566
C12 H30 3.1957 no 2_666
C12 H35 3.1969 no 2_566
C13 H9 3.3928 no 2_566
C13 H10 3.0588 no 2_666
C14 H9 3.5914 no 2_566
C14 H10 3.1428 no 2_666
C14 H39 3.2450 no 2_566
C15 H9 3.3812 no 2_566
C15 H36 3.2547 no .
C15 H41 3.0857 no .
C16 H39 3.4938 no 2_566
C17 H34 3.2873 no 2_566
C17 H44 3.4653 no 2_666
C17 H45 3.5974 no 2_566
C17 H47 3.1517 no 2_666
C17 H48 3.4492 no 2_666
C18 H45 3.5957 no 2_566
C18 H47 3.3124 no 2_666
C19 H15 3.4342 no 2_677
C19 H46 3.3626 no 2_566
C19 H48 3.5991 no 2_666
C19 H50 3.5764 no 2_566
C20 H15 3.1822 no 2_677
C20 H46 3.5860 no 2_566
C20 H50 3.5171 no 2_566
C21 H16 3.4478 no 2_577
C22 H16 3.4795 no 2_577
C23 H50 3.5762 no 1_566
C23 H51 3.5223 no 1_566
C23 H69 3.0493 no 1_565
C24 H48 3.4625 no 1_566
C24 H55 3.2119 no 1_566
C24 H59 3.2354 no 1_566
C25 H12 3.4182 no .
C25 H75 3.1227 no 1_655
C25 H84 3.4041 no .
C26 H71 3.3077 no 1_655
C26 H74 3.3689 no 1_655
C26 H75 3.1775 no 1_655
C26 H80 3.1313 no .
C26 H84 3.2126 no .
C27 H71 3.3249 no 1_655
C27 H81 3.3882 no 1_655
C27 H82 3.2476 no 1_655
C27 H84 3.3062 no .
C27 H86 3.4156 no .
C27 H87 3.5007 no .
C27 H89 3.4835 no 1_655
C28 H23 3.5035 no 2_656
C28 H82 3.0150 no 1_655
C28 H86 3.4072 no .
C28 H87 3.4177 no .
C28 H89 3.3389 no 1_655
C29 H23 3.0242 no 2_656
C29 H85 3.4374 no 1_655
C30 H23 3.0378 no 2_656
C30 H93 3.4222 no 1_655
C31 H20 3.4919 no 2_756
C31 H95 3.1434 no 2_656
C32 H87 3.3750 no 2_656
C32 H93 3.3066 no 1_655
C32 H95 3.4361 no 1_655
C34 H96 3.5436 no 2_556
C35 H96 3.3335 no 2_556
C36 H11 3.5469 no .
C36 H87 3.3928 no .
C36 H96 3.5817 no 2_556
C39 H76 3.4257 no 2_566
C40 H8 3.5289 no .
C40 H9 3.5008 no .
C40 H73 3.5945 no 2_566
C40 H75 3.2106 no 2_566
C40 H76 3.5297 no 2_566
C40 H81 3.2281 no 2_566
C40 H83 3.5414 no 2_566
C43 H13 3.4870 no 1_544
C43 H78 3.3403 no 2_566
C44 H1 3.2673 no 2_676
C44 H3 3.4967 no 2_676
C44 H13 3.0971 no 1_544
C44 H68 3.5427 no 1_554
C44 H69 3.2141 no 1_554
C46 H94 3.4813 no 2_556
C47 H94 3.0426 no 2_556
C48 H14 3.4216 no 2_566
C48 H18 3.3017 no 1_544
C48 H63 3.5958 no 2_556
C48 H65 3.3771 no 2_556
C48 H67 3.3991 no 2_556
C48 H91 3.5435 no 2_556
C48 H92 3.3921 no 2_556
C48 H94 3.3851 no 2_556
C51 H2 3.5351 no 2_677
C51 H4 3.4982 no 2_677
C51 H60 3.3334 no 2_556
C52 H1 3.2840 no 2_677
C52 H2 3.4839 no 2_677
C52 H14 3.1147 no 1_545
C52 H51 3.1700 no 1_556
C54 H6 3.4954 no 2_677
C54 H40 3.4206 no 2_566
C55 H40 2.9919 no 2_566
C56 H6 3.2792 no 2_677
C56 H37 3.4859 no 2_566
C56 H40 3.3236 no 2_566
C56 H45 3.5797 no 2_566
C56 H47 3.4083 no 2_566
C56 H49 3.4776 no 2_566
C58 H42 3.4512 no 2_566
C59 H42 3.1779 no 2_566
C60 H22 3.5237 no 2_656
C60 H23 3.4097 no 2_656
C60 H33 3.5180 no .
C62 H58 3.5625 no 2_556
C63 H58 3.1929 no 2_556
C64 H21 3.4530 no 2_656
C64 H22 3.4055 no 1_455
C64 H24 3.5879 no 1_455
C64 H27 3.5050 no 2_556
C64 H31 3.4943 no 2_556
C64 H54 3.4799 no 2_556
C64 H56 3.1987 no 2_556
C64 H58 3.4570 no 2_556
H1 C44 3.2673 no 2_676
H1 C52 3.2840 no 2_677
H1 H49 3.0254 no 2_676
H1 H51 2.6397 no 2_676
H1 H66 3.3092 no 2_677
H1 H68 2.7901 no 2_677
H1 H69 3.0241 no 2_677
H1 H77 3.3688 no 1_665
H2 Se2 3.5458 no 2_687
H2 C3 3.3112 no 2_687
H2 C4 3.1323 no 2_687
H2 C51 3.5351 no 2_677
H2 C52 3.4839 no 2_677
H2 H51 3.3155 no 2_676
H2 H66 2.7895 no 2_677
H2 H68 3.3740 no 2_677
H2 H69 3.0729 no 2_677
H3 S10 3.4261 no 1_565
H3 C44 3.4967 no 2_676
H3 H47 3.4428 no 2_676
H3 H49 3.4634 no 2_676
H3 H51 2.8163 no 2_676
H3 H77 3.3744 no 1_665
H3 H78 3.4561 no 1_665
H4 Se1 3.4247 no 2_687
H4 C51 3.4982 no 2_677
H4 H62 3.1595 no 2_677
H4 H64 3.4304 no 2_677
H4 H66 2.6488 no 2_677
H4 H72 2.8871 no 2_677
H5 Se2 3.4488 no 2_787
H5 C5 3.5321 no 2_787
H5 C6 3.2517 no 2_787
H5 H5 3.5166 no 2_787
H5 H64 3.1968 no 2_677
H5 H66 3.1822 no 2_677
H5 H68 3.3685 no 2_677
H5 H72 2.9750 no 2_677
H5 H77 3.4415 no 2_677
H6 C54 3.4954 no 2_677
H6 C56 3.2792 no 2_677
H6 H72 2.6676 no 2_677
H6 H76 3.4514 no 2_677
H6 H77 2.4458 no 2_677
H7 H9 3.3776 no 2_566
H7 H28 3.2269 no .
H7 H30 3.0284 no .
H7 H32 3.3405 no .
H7 H36 3.1230 no .
H8 C40 3.5289 no .
H8 H10 3.4452 no 2_666
H8 H12 3.2337 no 2_666
H8 H36 2.9100 no .
H8 H41 2.6500 no .
H9 C13 3.3928 no 2_566
H9 C14 3.5914 no 2_566
H9 C15 3.3812 no 2_566
H9 C40 3.5008 no .
H9 H7 3.3776 no 2_566
H9 H9 2.9161 no 2_566
H9 H11 3.1609 no 2_566
H9 H36 3.1886 no .
H9 H39 3.4043 no .
H9 H41 2.6524 no .
H10 Se3 3.3640 no 2_666
H10 Se4 3.5663 no 2_666
H10 C12 3.5942 no 2_666
H10 C13 3.0588 no 2_666
H10 C14 3.1428 no 2_666
H10 H8 3.4452 no 2_666
H10 H30 3.2294 no .
H10 H32 3.4709 no .
H10 H33 3.5420 no .
H11 C36 3.5469 no .
H11 H9 3.1609 no 2_566
H11 H32 2.8821 no .
H11 H33 3.4275 no .
H11 H39 3.3676 no 2_566
H11 H41 3.4057 no 2_566
H11 H42 3.3446 no 2_566
H12 S13 3.0900 no .
H12 S15 3.3797 no .
H12 C25 3.4182 no .
H12 H8 3.2337 no 2_666
H12 H39 3.2778 no 2_566
H12 H42 3.4447 no 2_566
H13 C43 3.4870 no 1_566
H13 C44 3.0971 no 1_566
H13 H48 2.9114 no 1_566
H13 H50 2.6796 no 1_566
H13 H51 2.8490 no 1_566
H13 H67 3.5072 no 1_565
H13 H69 2.9363 no 1_565
H14 C48 3.4216 no 2_566
H14 C52 3.1147 no 1_565
H14 H59 2.8000 no 2_566
H14 H60 3.1753 no 2_566
H14 H65 3.4411 no 1_565
H14 H67 2.8653 no 1_565
H14 H69 2.5596 no 1_565
H15 Se6 3.1519 no 2_677
H15 C19 3.4342 no 2_677
H15 C20 3.1822 no 2_677
H15 H51 3.5201 no 1_566
H15 H69 3.1686 no 1_565
H16 C21 3.4478 no 2_577
H16 C22 3.4795 no 2_577
H16 H46 3.4585 no 1_566
H16 H48 3.2535 no 1_566
H16 H50 3.4162 no 1_566
H16 H55 3.0254 no 1_566
H16 H59 3.1785 no 1_566
H17 Se5 3.3953 no 2_677
H17 H43 3.4274 no 1_566
H17 H48 2.7968 no 1_566
H17 H55 3.1214 no 1_566
H18 S2 3.4572 no 2_677
H18 C48 3.3017 no 1_566
H18 H55 2.9471 no 1_566
H18 H58 3.3912 no 1_566
H18 H59 2.4749 no 1_566
H19 Se8 3.1860 no 2_656
H19 S5 3.5985 no 2_666
H19 H23 3.5374 no 2_656
H19 H24 3.3245 no 2_656
H19 H85 3.5427 no 2_656
H19 H86 3.1524 no 2_656
H19 H90 3.5761 no 2_656
H19 H95 3.3149 no 2_656
H20 C31 3.4919 no 2_756
H20 H20 2.5814 no 2_756
H20 H22 2.9205 no 2_756
H20 H85 3.3063 no 1_655
H20 H85 3.2704 no 2_656
H20 H86 3.5912 no 2_656
H20 H95 3.0530 no 2_656
H21 S7 3.3215 no 2_666
H21 C64 3.4530 no 2_656
H21 H22 3.4514 no 2_756
H21 H31 3.3858 no 1_655
H21 H85 3.5675 no 1_655
H21 H94 3.5715 no 2_656
H21 H95 2.5849 no 2_656
H22 C60 3.5237 no 2_656
H22 C64 3.4055 no 1_655
H22 H20 2.9205 no 2_756
H22 H21 3.4514 no 2_756
H22 H31 3.4967 no 2_656
H22 H85 3.2216 no 2_656
H22 H87 3.0572 no 2_656
H22 H93 3.2453 no 1_655
H22 H95 2.7586 no 1_655
H22 H96 3.3850 no 1_655
H23 Se7 3.2945 no 2_656
H23 Se8 3.3623 no 2_656
H23 C28 3.5035 no 2_656
H23 C29 3.0242 no 2_656
H23 C30 3.0378 no 2_656
H23 C60 3.4097 no 2_656
H23 H19 3.5374 no 2_656
H23 H23 3.5376 no 2_656
H23 H85 3.5047 no 2_656
H23 H86 3.3815 no 2_656
H23 H87 2.8281 no 2_656
H24 S5 3.3595 no 1_545
H24 C64 3.5879 no 1_655
H24 H19 3.3245 no 2_656
H24 H93 2.8379 no 1_655
H24 H95 3.3317 no 1_655
H24 H96 3.3109 no 1_655
H25 S6 3.3465 no 2_666
H25 S8 2.9613 no 2_666
H25 C10 3.2453 no 2_666
H25 H96 3.5304 no 2_556
H26 S8 3.1959 no 2_666
H27 S7 3.1734 no 2_566
H27 C11 3.4523 no 2_566
H27 C64 3.5050 no 2_556
H27 H94 3.2557 no 2_556
H27 H96 2.9930 no 2_556
H28 C11 3.5292 no 2_566
H28 C12 3.4324 no 2_566
H28 H7 3.2269 no .
H29 S8 3.1777 no 2_666
H29 C9 3.4179 no 2_666
H29 C10 3.1912 no 2_666
H29 C11 3.2156 no 2_666
H29 H96 2.7117 no 2_556
H30 Se4 3.4283 no 2_666
H30 S8 3.3795 no 2_666
H30 C11 3.1684 no 2_666
H30 C12 3.1957 no 2_666
H30 H7 3.0284 no .
H30 H10 3.2294 no .
H31 C64 3.4943 no 2_556
H31 H21 3.3858 no 1_455
H31 H22 3.4967 no 2_656
H31 H87 3.3386 no .
H31 H95 3.1776 no 2_556
H31 H96 3.0197 no 2_556
H32 Se3 3.4159 no 2_566
H32 H7 3.3405 no .
H32 H10 3.4709 no .
H32 H11 2.8821 no .
H32 H83 3.2424 no .
H33 C60 3.5180 no .
H33 H10 3.5420 no .
H33 H11 3.4275 no .
H33 H83 3.3544 no .
H33 H87 2.7333 no .
H34 S9 3.2133 no 2_566
H34 C17 3.2873 no 2_566
H35 Se4 3.3798 no 2_566
H35 S8 3.2219 no 2_566
H35 C11 3.1735 no 2_566
H35 C12 3.1969 no 2_566
H36 C15 3.2547 no .
H36 H7 3.1230 no .
H36 H8 2.9100 no .
H36 H9 3.1886 no .
H37 C56 3.4859 no 2_566
H37 H75 3.5751 no 2_566
H37 H76 3.0395 no 2_566
H37 H78 3.1274 no 2_566
H38 Ni2 3.1380 no 2_566
H38 S9 3.2726 no 2_566
H38 H76 2.8642 no 2_566
H39 Se4 2.8809 no 2_566
H39 C14 3.2450 no 2_566
H39 C16 3.4938 no 2_566
H39 H9 3.4043 no .
H39 H11 3.3676 no 2_566
H39 H12 3.2778 no 2_566
H40 C54 3.4206 no 2_566
H40 C55 2.9919 no 2_566
H40 C56 3.3236 no 2_566
H40 H73 2.9619 no 2_566
H40 H75 2.2537 no 2_566
H40 H76 2.8900 no 2_566
H40 H78 3.5513 no 2_566
H40 H81 2.8698 no 2_566
H41 C15 3.0857 no .
H41 H8 2.6500 no .
H41 H9 2.6524 no .
H41 H11 3.4057 no 2_566
H41 H81 3.4162 no 2_566
H41 H83 3.3887 no 2_566
H42 C58 3.4512 no 2_566
H42 C59 3.1779 no 2_566
H42 H11 3.3446 no 2_566
H42 H12 3.4447 no 2_566
H42 H73 3.3759 no 2_566
H42 H75 3.5976 no 2_566
H42 H81 2.8976 no 2_566
H42 H83 2.9393 no 2_566
H42 H84 2.7981 no 2_566
H43 S11 3.3899 no 2_666
H43 H17 3.4274 no 1_544
H44 S9 2.9591 no 2_666
H44 C17 3.4653 no 2_666
H45 C17 3.5974 no 2_566
H45 C18 3.5957 no 2_566
H45 C56 3.5797 no 2_566
H45 H76 3.1362 no 2_566
H45 H78 3.2159 no 2_566
H46 S11 3.5964 no 2_566
H46 C19 3.3626 no 2_566
H46 C20 3.5860 no 2_566
H46 H16 3.4585 no 1_544
H47 S9 3.5736 no 2_666
H47 C17 3.1517 no 2_666
H47 C18 3.3124 no 2_666
H47 C56 3.4083 no 2_566
H47 H3 3.4428 no 2_676
H47 H78 2.5996 no 2_566
H48 S11 3.2204 no 2_666
H48 C17 3.4492 no 2_666
H48 C19 3.5991 no 2_666
H48 C24 3.4625 no 1_544
H48 H13 2.9114 no 1_544
H48 H16 3.2535 no 1_544
H48 H17 2.7968 no 1_544
H49 S12 3.3537 no 2_566
H49 C56 3.4776 no 2_566
H49 H1 3.0254 no 2_676
H49 H3 3.4634 no 2_676
H49 H68 3.5525 no 1_554
H49 H76 3.5039 no 2_566
H49 H77 3.1499 no 2_566
H49 H78 3.2173 no 2_566
H50 Se6 3.3315 no 2_566
H50 S12 3.5007 no 2_566
H50 C19 3.5764 no 2_566
H50 C20 3.5171 no 2_566
H50 C23 3.5762 no 1_544
H50 H13 2.6796 no 1_544
H50 H16 3.4162 no 1_544
H50 H68 3.4719 no 1_554
H50 H69 3.1550 no 1_554
H51 C7 3.0796 no 2_676
H51 C23 3.5223 no 1_544
H51 C52 3.1700 no 1_554
H51 H1 2.6397 no 2_676
H51 H2 3.3155 no 2_676
H51 H3 2.8163 no 2_676
H51 H13 2.8490 no 1_544
H51 H15 3.5201 no 1_544
H51 H67 3.5984 no 1_554
H51 H68 3.0495 no 1_554
H51 H69 2.4901 no 1_554
H52 S7 3.4517 no 2_566
H52 S8 3.0079 no 2_566
H52 C9 3.3513 no 2_566
H52 C10 3.1426 no 2_566
H52 C11 3.2559 no 2_566
H53 S8 3.3735 no 2_566
H53 S11 3.0917 no 2_566
H54 S6 3.2671 no 2_666
H54 C64 3.4799 no 2_556
H54 H92 3.5548 no 2_556
H54 H94 3.0372 no 2_556
H54 H96 3.1193 no 2_556
H55 C24 3.2119 no 1_544
H55 H16 3.0254 no 1_544
H55 H17 3.1214 no 1_544
H55 H18 2.9471 no 1_544
H56 Ni1 3.3819 no 2_566
H56 S5 3.1616 no 2_566
H56 S6 3.5498 no 2_566
H56 C9 3.0995 no 2_566
H56 C10 3.2519 no 2_566
H56 C64 3.1987 no 2_556
H56 H94 2.2891 no 2_556
H56 H96 3.4645 no 2_556
H57 Se5 3.0512 no 2_566
H57 Ni1 3.4776 no 2_566
H57 S6 3.1142 no 2_566
H57 C10 3.3958 no 2_566
H58 C62 3.5625 no 2_556
H58 C63 3.1929 no 2_556
H58 C64 3.4570 no 2_556
H58 H18 3.3912 no 1_544
H58 H63 3.1218 no 2_556
H58 H65 3.5509 no 2_556
H58 H67 3.4376 no 2_556
H58 H91 3.0469 no 2_556
H58 H92 2.4927 no 2_556
H58 H94 2.9564 no 2_556
H59 C24 3.2354 no 1_544
H59 H14 2.8000 no 2_566
H59 H16 3.1785 no 1_544
H59 H18 2.4749 no 1_544
H59 H65 3.5710 no 2_556
H59 H67 3.0372 no 2_556
H60 Ni1 3.4809 no 2_566
H60 C51 3.3334 no 2_556
H60 H14 3.1753 no 2_566
H60 H63 3.2863 no 2_556
H60 H65 2.5889 no 2_556
H60 H67 3.1720 no 2_556
H60 H91 3.2275 no 2_556
H61 S1 3.0301 no 1_545
H61 S3 3.4679 no 1_545
H61 C1 3.3754 no 1_545
H62 S3 3.2636 no 1_545
H62 H4 3.1595 no 2_677
H63 C2 3.4281 no 1_445
H63 C48 3.5958 no 2_556
H63 H58 3.1218 no 2_556
H63 H60 3.2863 no 2_556
H64 C3 3.3401 no 1_445
H64 H4 3.4304 no 2_677
H64 H5 3.1968 no 2_677
H65 S1 3.5961 no 1_545
H65 S3 3.4303 no 1_545
H65 C1 3.0671 no 1_545
H65 C2 3.3355 no 1_545
H65 C48 3.3771 no 2_556
H65 H14 3.4411 no 1_545
H65 H58 3.5509 no 2_556
H65 H59 3.5710 no 2_556
H65 H60 2.5889 no 2_556
H66 S3 3.1456 no 1_545
H66 C1 3.5921 no 1_545
H66 C3 3.4648 no 1_545
H66 C7 3.4713 no 2_677
H66 C8 3.3402 no 2_677
H66 H1 3.3092 no 2_677
H66 H2 2.7895 no 2_677
H66 H4 2.6488 no 2_677
H66 H5 3.1822 no 2_677
H67 S4 3.5050 no 1_445
H67 C48 3.3991 no 2_556
H67 H13 3.5072 no 1_545
H67 H14 2.8653 no 1_545
H67 H51 3.5984 no 1_556
H67 H58 3.4376 no 2_556
H67 H59 3.0372 no 2_556
H67 H60 3.1720 no 2_556
H68 Se2 3.5190 no 1_445
H68 S4 3.3719 no 1_445
H68 C7 3.5121 no 2_677
H68 C44 3.5427 no 1_556
H68 H1 2.7901 no 2_677
H68 H2 3.3740 no 2_677
H68 H5 3.3685 no 2_677
H68 H49 3.5525 no 1_556
H68 H50 3.4719 no 1_556
H68 H51 3.0495 no 1_556
H69 C7 3.4466 no 2_677
H69 C23 3.0493 no 1_545
H69 C44 3.2141 no 1_556
H69 H1 3.0241 no 2_677
H69 H2 3.0729 no 2_677
H69 H13 2.9363 no 1_545
H69 H14 2.5596 no 1_545
H69 H15 3.1686 no 1_545
H69 H50 3.1550 no 1_556
H69 H51 2.4901 no 1_556
H70 S3 2.9492 no 1_445
H70 C1 3.5192 no 1_445
H70 C3 3.5720 no 1_445
H71 S16 2.9844 no 1_455
H71 C26 3.3077 no 1_455
H71 C27 3.3249 no 1_455
H72 C8 3.0120 no 2_677
H72 H4 2.8871 no 2_677
H72 H5 2.9750 no 2_677
H72 H6 2.6676 no 2_677
H73 S14 3.2296 no .
H73 C40 3.5945 no 2_566
H73 H40 2.9619 no 2_566
H73 H42 3.3759 no 2_566
H74 Se1 3.0055 no 1_445
H74 S14 3.0997 no 1_455
H74 C26 3.3689 no 1_455
H75 S13 3.3746 no 1_455
H75 S14 3.5370 no 1_455
H75 C25 3.1227 no 1_455
H75 C26 3.1775 no 1_455
H75 C40 3.2106 no 2_566
H75 H37 3.5751 no 2_566
H75 H40 2.2537 no 2_566
H75 H42 3.5976 no 2_566
H76 S10 3.5943 no .
H76 C39 3.4257 no 2_566
H76 C40 3.5297 no 2_566
H76 H6 3.4514 no 2_677
H76 H37 3.0395 no 2_566
H76 H38 2.8642 no 2_566
H76 H40 2.8900 no 2_566
H76 H45 3.1362 no 2_566
H76 H49 3.5039 no 2_566
H77 C8 3.3153 no 2_677
H77 H1 3.3688 no 1_445
H77 H3 3.3744 no 1_445
H77 H5 3.4415 no 2_677
H77 H6 2.4458 no 2_677
H77 H49 3.1499 no 2_566
H78 Ni2 3.5246 no 1_455
H78 C43 3.3403 no 2_566
H78 H3 3.4561 no 1_445
H78 H37 3.1274 no 2_566
H78 H40 3.5513 no 2_566
H78 H45 3.2159 no 2_566
H78 H47 2.5996 no 2_566
H78 H49 3.2173 no 2_566
H79 S16 3.1469 no .
H80 S14 3.1362 no .
H80 S16 2.9945 no .
H80 C26 3.1313 no .
H81 S15 3.4036 no 1_455
H81 C27 3.3882 no 1_455
H81 C40 3.2281 no 2_566
H81 H40 2.8698 no 2_566
H81 H41 3.4162 no 2_566
H81 H42 2.8976 no 2_566
H82 Se7 3.4295 no 1_455
H82 C27 3.2476 no 1_455
H82 C28 3.0150 no 1_455
H83 C40 3.5414 no 2_566
H83 H32 3.2424 no .
H83 H33 3.3544 no .
H83 H41 3.3887 no 2_566
H83 H42 2.9393 no 2_566
H84 S15 3.5858 no .
H84 S16 3.2099 no .
H84 C25 3.4041 no .
H84 C26 3.2126 no .
H84 C27 3.3062 no .
H84 H42 2.7981 no 2_566
H85 Se7 3.5010 no 1_455
H85 C29 3.4374 no 1_455
H85 H19 3.5427 no 2_656
H85 H20 3.3063 no 1_455
H85 H20 3.2704 no 2_656
H85 H21 3.5675 no 1_455
H85 H22 3.2216 no 2_656
H85 H23 3.5047 no 2_656
H86 Se8 3.3739 no .
H86 S16 3.4282 no .
H86 C27 3.4156 no .
H86 C28 3.4072 no .
H86 H19 3.1524 no 2_656
H86 H20 3.5912 no 2_656
H86 H23 3.3815 no 2_656
H87 C27 3.5007 no .
H87 C28 3.4177 no .
H87 C32 3.3750 no 2_656
H87 C36 3.3928 no .
H87 H22 3.0572 no 2_656
H87 H23 2.8281 no 2_656
H87 H31 3.3386 no .
H87 H33 2.7333 no .
H88 S1 3.1797 no 1_445
H88 C1 3.1293 no 1_445
H88 C2 3.5946 no 1_445
H89 Se8 3.1200 no 1_455
H89 S16 3.4145 no 1_455
H89 C27 3.4835 no 1_455
H89 C28 3.3389 no 1_455
H90 H19 3.5761 no 2_656
H91 C48 3.5435 no 2_556
H91 H58 3.0469 no 2_556
H91 H60 3.2275 no 2_556
H92 Ni1 3.0231 no 1_445
H92 C48 3.3921 no 2_556
H92 H54 3.5548 no 2_556
H92 H58 2.4927 no 2_556
H93 Se8 3.0112 no 1_455
H93 Ni1 3.4890 no 1_445
H93 S5 3.4681 no 1_445
H93 C30 3.4222 no 1_455
H93 C32 3.3066 no 1_455
H93 H22 3.2453 no 1_455
H93 H24 2.8379 no 1_455
H94 S5 3.3423 no 1_545
H94 C46 3.4813 no 2_556
H94 C47 3.0426 no 2_556
H94 C48 3.3851 no 2_556
H94 H21 3.5715 no 2_656
H94 H27 3.2557 no 2_556
H94 H54 3.0372 no 2_556
H94 H56 2.2891 no 2_556
H94 H58 2.9564 no 2_556
H95 C31 3.1434 no 2_656
H95 C32 3.4361 no 1_455
H95 H19 3.3149 no 2_656
H95 H20 3.0530 no 2_656
H95 H21 2.5849 no 2_656
H95 H22 2.7586 no 1_455
H95 H24 3.3317 no 1_455
H95 H31 3.1776 no 2_556
H96 C34 3.5436 no 2_556
H96 C35 3.3335 no 2_556
H96 C36 3.5817 no 2_556
H96 H22 3.3850 no 1_455
H96 H24 3.3109 no 1_455
H96 H25 3.5304 no 2_556
H96 H27 2.9930 no 2_556
H96 H29 2.7117 no 2_556
H96 H31 3.0197 no 2_556
H96 H54 3.1193 no 2_556
H96 H56 3.4645 no 2_556

loop_
_geom_torsion_atom_site_label_1
_geom_torsion_atom_site_label_2
_geom_torsion_atom_site_label_3
_geom_torsion_atom_site_label_4
_geom_torsion
_geom_torsion_publ_flag
C4 Se1 C5 C6 -3.0(5) no
C4 Se1 C5 C7 177.3(4) no
C5 Se1 C4 Se2 5.2(3) no
C5 Se1 C4 C3 -176.5(4) no
C4 Se2 C6 C5 3.7(5) no
C4 Se2 C6 C8 -177.4(4) no
C6 Se2 C4 Se1 -5.4(3) no
C6 Se2 C4 C3 176.3(4) no
C12 Se3 C13 C14 -2.8(4) no
C12 Se3 C13 C15 178.0(4) no
C13 Se3 C12 Se4 4.3(3) no
C13 Se3 C12 C11 -175.0(4) no
C12 Se4 C14 C13 2.6(4) no
C12 Se4 C14 C16 -177.2(4) no
C14 Se4 C12 Se3 -4.2(3) no
C14 Se4 C12 C11 175.1(4) no
C20 Se5 C21 C22 2.4(4) no
C20 Se5 C21 C23 -179.0(4) no
C21 Se5 C20 Se6 -3.9(3) no
C21 Se5 C20 C19 177.4(4) no
C20 Se6 C22 C21 -2.5(5) no
C20 Se6 C22 C24 179.0(4) no
C22 Se6 C20 Se5 3.9(3) no
C22 Se6 C20 C19 -177.4(4) no
C28 Se7 C29 C30 6.8(4) no
C28 Se7 C29 C31 -175.3(3) no
C29 Se7 C28 Se8 -9.7(3) no
C29 Se7 C28 C27 171.4(4) no
C28 Se8 C30 C29 -5.0(4) no
C28 Se8 C30 C32 176.8(3) no
C30 Se8 C28 Se7 9.2(3) no
C30 Se8 C28 C27 -171.9(4) no
S1 Ni1 S2 C2 0.66(8) no
S2 Ni1 S1 C1 0.18(7) no
S1 Ni1 S5 C9 -176.94(7) no
S5 Ni1 S1 C1 176.17(7) no
S2 Ni1 S6 C10 170.34(7) no
S6 Ni1 S2 C2 178.77(7) no
S5 Ni1 S6 C10 -5.66(7) no
S6 Ni1 S5 C9 4.94(7) no
S9 Ni2 S10 C18 -0.62(8) no
S10 Ni2 S9 C17 0.39(7) no
S9 Ni2 S13 C25 -177.63(7) no
S13 Ni2 S9 C17 -172.72(7) no
S10 Ni2 S14 C26 -169.97(7) no
S14 Ni2 S10 C18 -175.66(7) no
S13 Ni2 S14 C26 3.26(7) no
S14 Ni2 S13 C25 -2.70(7) no
Ni1 S1 C1 S3 -179.4(3) no
Ni1 S1 C1 C2 -1.3(4) no
Ni1 S2 C2 S4 175.7(3) no
Ni1 S2 C2 C1 -1.7(4) no
C1 S3 C3 S4 -8.9(3) no
C1 S3 C3 C4 170.8(4) no
C3 S3 C1 S1 -178.1(3) no
C3 S3 C1 C2 3.7(4) no
C2 S4 C3 S3 10.1(3) no
C2 S4 C3 C4 -169.6(4) no
C3 S4 C2 S2 174.7(3) no
C3 S4 C2 C1 -7.8(4) no
Ni1 S5 C9 S7 173.6(3) no
Ni1 S5 C9 C10 -2.9(4) no
Ni1 S6 C10 S8 -173.2(2) no
Ni1 S6 C10 C9 5.7(4) no
C9 S7 C11 S8 9.4(3) no
C9 S7 C11 C12 -171.0(4) no
C11 S7 C9 S5 177.5(3) no
C11 S7 C9 C10 -5.9(4) no
C10 S8 C11 S7 -9.3(3) no
C10 S8 C11 C12 171.1(4) no
C11 S8 C10 S6 -175.6(3) no
C11 S8 C10 C9 5.5(4) no
Ni2 S9 C17 S11 178.2(3) no
Ni2 S9 C17 C18 0.0(4) no
Ni2 S10 C18 S12 -175.3(3) no
Ni2 S10 C18 C17 0.8(4) no
C17 S11 C19 S12 9.7(3) no
C17 S11 C19 C20 -170.9(4) no
C19 S11 C17 S9 177.4(3) no
C19 S11 C17 C18 -4.3(4) no
C18 S12 C19 S11 -10.8(3) no
C18 S12 C19 C20 169.8(4) no
C19 S12 C18 S10 -175.6(3) no
C19 S12 C18 C17 8.0(4) no
Ni2 S13 C25 S15 -177.9(3) no
Ni2 S13 C25 C26 1.3(4) no
Ni2 S14 C26 S16 175.7(3) no
Ni2 S14 C26 C25 -3.5(4) no
C25 S15 C27 S16 -1.4(3) no
C25 S15 C27 C28 179.3(4) no
C27 S15 C25 S13 179.2(3) no
C27 S15 C25 C26 -0.1(4) no
C26 S16 C27 S15 2.1(3) no
C26 S16 C27 C28 -178.6(4) no
C27 S16 C26 S14 178.5(3) no
C27 S16 C26 C25 -2.2(4) no
C33 N1 C37 C38 58.7(7) no
C37 N1 C33 C34 59.2(6) no
C33 N1 C41 C42 -178.8(4) no
C41 N1 C33 C34 178.8(5) no
C33 N1 C45 C46 -66.2(6) no
C45 N1 C33 C34 -59.0(6) no
C37 N1 C41 C42 -59.2(5) no
C41 N1 C37 C38 -59.1(6) no
C37 N1 C45 C46 173.4(5) no
C45 N1 C37 C38 -179.9(5) no
C41 N1 C45 C46 53.5(6) no
C45 N1 C41 C42 58.7(6) no
C49 N2 C53 C54 54.0(7) no
C53 N2 C49 C50 62.0(6) no
C49 N2 C57 C58 -174.9(5) no
C57 N2 C49 C50 -178.6(5) no
C49 N2 C61 C62 -61.5(6) no
C61 N2 C49 C50 -58.6(6) no
C53 N2 C57 C58 -54.9(6) no
C57 N2 C53 C54 -62.9(6) no
C53 N2 C61 C62 176.3(5) no
C61 N2 C53 C54 176.4(5) no
C57 N2 C61 C62 55.8(7) no
C61 N2 C57 C58 64.6(7) no
S1 C1 C2 S2 2.2(6) no
S1 C1 C2 S4 -175.4(3) no
S3 C1 C2 S2 -179.7(3) no
S3 C1 C2 S4 2.7(5) no
S3 C3 C4 Se1 4.2(7) no
S3 C3 C4 Se2 -177.6(3) no
S4 C3 C4 Se1 -176.2(3) no
S4 C3 C4 Se2 2.0(7) no
Se1 C5 C6 Se2 -0.5(7) no
Se1 C5 C6 C8 -179.3(4) no
C7 C5 C6 Se2 179.2(5) no
C7 C5 C6 C8 0.3(10) no
S5 C9 C10 S6 -2.0(6) no
S5 C9 C10 S8 176.9(3) no
S7 C9 C10 S6 -178.7(3) no
S7 C9 C10 S8 0.2(5) no
S7 C11 C12 Se3 -2.9(7) no
S7 C11 C12 Se4 177.8(3) no
S8 C11 C12 Se3 176.7(3) no
S8 C11 C12 Se4 -2.6(6) no
Se3 C13 C14 Se4 0.2(7) no
Se3 C13 C14 C16 179.9(4) no
C15 C13 C14 Se4 179.2(5) no
C15 C13 C14 C16 -1.0(9) no
S9 C17 C18 S10 -0.6(6) no
S9 C17 C18 S12 175.7(3) no
S11 C17 C18 S10 -178.9(3) no
S11 C17 C18 S12 -2.5(6) no
S11 C19 C20 Se5 -2.1(7) no
S11 C19 C20 Se6 179.3(3) no
S12 C19 C20 Se5 177.3(3) no
S12 C19 C20 Se6 -1.3(7) no
Se5 C21 C22 Se6 0.1(7) no
Se5 C21 C22 C24 178.4(4) no
C23 C21 C22 Se6 -178.4(5) no
C23 C21 C22 C24 -0.1(9) no
S13 C25 C26 S14 1.6(6) no
S13 C25 C26 S16 -177.7(3) no
S15 C25 C26 S14 -179.2(3) no
S15 C25 C26 S16 1.6(5) no
S15 C27 C28 Se7 0.8(6) no
S15 C27 C28 Se8 -178.0(3) no
S16 C27 C28 Se7 -178.4(3) no
S16 C27 C28 Se8 2.7(6) no
Se7 C29 C30 Se8 -1.3(6) no
Se7 C29 C30 C32 176.7(4) no
C31 C29 C30 Se8 -178.9(5) no
C31 C29 C30 C32 -0.9(9) no
N1 C33 C34 C35 176.5(5) no
C33 C34 C35 C36 -177.4(5) no
N1 C37 C38 C39 174.2(5) no
C37 C38 C39 C40 179.7(7) no
N1 C41 C42 C43 179.2(4) no
C41 C42 C43 C44 178.3(5) no
N1 C45 C46 C47 171.6(5) no
C45 C46 C47 C48 174.4(5) no
N2 C49 C50 C51 176.4(5) no
C49 C50 C51 C52 -178.8(5) no
N2 C53 C54 C55 166.3(5) no
C53 C54 C55 C56 173.7(6) no
N2 C57 C58 C59 -177.0(5) no
C57 C58 C59 C60 77.7(7) no
N2 C61 C62 C63 168.1(5) no
C61 C62 C63 C64 174.2(6) no
